data_4129614
loop_
_publ_author_name
'Zhang, Long'
'Lin, Yue-Jian'
'Li, Zhen-Hua'
'Jin, Guo-Xin'

_publ_section_title
;
 Rational Design of Polynuclear Organometallic Assemblies from a Simple
 Heteromultifunctional Ligand.
;
_journal_issue 42
_journal_name_full 'Journal of the American Chemical Society'
_journal_page_first 13670
_journal_page_last 13678
_journal_paper_doi 10.1021/jacs.5b08826
_journal_volume 137
_journal_year 2015
_chemical_formula_sum 'C158 H198 Cl12 F24 N16 O35 Rh8 S8'
_chemical_formula_weight 4842.48
_space_group_IT_number 29
_space_group_name_Hall 'P 2c -2ac'
_space_group_name_H-M_alt 'P c a 21'
_symmetry_cell_setting orthorhombic
_symmetry_space_group_name_H-M 'P c a 21'
_atom_sites_solution_hydrogens geom
_atom_sites_solution_primary direct
_atom_sites_solution_secondary difmap
_audit_creation_method SHELXL-97
_cell_angle_alpha 90.00
_cell_angle_beta 90.00
_cell_angle_gamma 90.00
_cell_formula_units_Z 4
_cell_length_a 41.671(4)
_cell_length_b 17.4453(18)
_cell_length_c 27.235(3)
_cell_measurement_reflns_used 9916
_cell_measurement_temperature 173(2)
_cell_measurement_theta_max 24.31
_cell_measurement_theta_min 2.40
_cell_volume 19799(4)
_computing_cell_refinement 'Bruker SAINT'
_computing_data_collection 'Bruker APEX2'
_computing_data_reduction 'Bruker SAINT'
_computing_molecular_graphics 'Bruker SHELXTL'
_computing_publication_material 'Bruker SHELXTL'
_computing_structure_refinement 'SHELXL-97 (Sheldrick, 1997)'
_computing_structure_solution 'SHELXS-97 (Sheldrick, 1990)'
_diffrn_ambient_temperature 173(2)
_diffrn_measured_fraction_theta_full 0.997
_diffrn_measured_fraction_theta_max 0.997
_diffrn_measurement_device_type 'Bruker APEX-II CCD'
_diffrn_measurement_method '\f and \w scans'
_diffrn_radiation_monochromator graphite
_diffrn_radiation_source 'fine-focus sealed tube'
_diffrn_radiation_type MoK\a
_diffrn_radiation_wavelength 0.71073
_diffrn_reflns_av_R_equivalents 0.0981
_diffrn_reflns_av_sigmaI/netI 0.1038
_diffrn_reflns_limit_h_max 54
_diffrn_reflns_limit_h_min -54
_diffrn_reflns_limit_k_max 21
_diffrn_reflns_limit_k_min -22
_diffrn_reflns_limit_l_max 35
_diffrn_reflns_limit_l_min -32
_diffrn_reflns_number 142764
_diffrn_reflns_theta_full 27.50
_diffrn_reflns_theta_max 27.50
_diffrn_reflns_theta_min 0.98
_diffrn_standards_decay_% 6.70
_exptl_absorpt_coefficient_mu 0.989
_exptl_absorpt_correction_T_max 0.9251
_exptl_absorpt_correction_T_min 0.8268
_exptl_absorpt_correction_type multi-scan
_exptl_absorpt_process_details sadabs
_exptl_crystal_colour black
_exptl_crystal_density_diffrn 1.625
_exptl_crystal_density_method 'not measured'
_exptl_crystal_description block
_exptl_crystal_F_000 9784
_exptl_crystal_size_max 0.20
_exptl_crystal_size_mid 0.10
_exptl_crystal_size_min 0.08
_platon_squeeze_details
; 
 In asymmetric unit of this data, there were disordered 
 solvents (one dichloromethane and three diethyl ether 
 molecules) which could not be restrained properly. 
 Therefore, SQUEEZE algorithm was used to omit them. 
;
_refine_diff_density_max 1.147
_refine_diff_density_min -1.023
_refine_diff_density_rms 0.150
_refine_ls_abs_structure_details 'Flack H D (1983), Acta Cryst. A39, 876-881'
_refine_ls_abs_structure_Flack 0.00(19)
_refine_ls_extinction_method none
_refine_ls_goodness_of_fit_ref 0.995
_refine_ls_hydrogen_treatment constr
_refine_ls_matrix_type full
_refine_ls_number_parameters 2246
_refine_ls_number_reflns 40583
_refine_ls_number_restraints 218
_refine_ls_restrained_S_all 2.968
_refine_ls_R_factor_all 0.1016
_refine_ls_R_factor_gt 0.0659
_refine_ls_shift/su_max 0.005
_refine_ls_shift/su_mean 0.000
_refine_ls_structure_factor_coef Fsqd
_refine_ls_weighting_details 'calc w=1/[\s^2^(Fo^2^)+(0.0905P)^2^+0.0000P] where P=(Fo^2^+2Fc^2^)/3'
_refine_ls_weighting_scheme calc
_refine_ls_wR_factor_gt 0.1529
_refine_ls_wR_factor_ref 0.1684
_reflns_number_gt 27399
_reflns_number_total 40583
_reflns_threshold_expression >2sigma(I)
_cod_data_source_file ja5b08826_si_002.cif
_cod_data_source_block 3b-D2
_cod_depositor_comments
;
The following automatic conversions were performed:

data item '_symmetry_cell_setting' value 'Orthorhombic' was changed
to 'orthorhombic' in accordance with the
/home/saulius/struct/COD-crude-data/automatic-downloads/DataCite-retrospective/ACS/depositions/lib/dictionaries/cif_core.dic
dictionary named 'cif_core.dic' version 2.4.2 last updated on
2011-04-26.

Automatic conversion script
Id: cif_fix_values 6909 2019-04-08 15:41:33Z antanas 
;
_cod_original_sg_symbol_H-M Pca2(1)
_cod_database_code 4129614

loop_
_symmetry_equiv_pos_as_xyz
'x, y, z'
'-x, -y, z+1/2'
'x+1/2, -y, z'
'-x+1/2, y, z+1/2'

loop_
_atom_site_label
_atom_site_type_symbol
_atom_site_fract_x
_atom_site_fract_y
_atom_site_fract_z
_atom_site_U_iso_or_equiv
_atom_site_adp_type
_atom_site_occupancy
_atom_site_symmetry_multiplicity
_atom_site_calc_flag
_atom_site_refinement_flags
_atom_site_disorder_assembly
_atom_site_disorder_group
Rh1 Rh 0.45260(4) 0.00586(12) 0.16617(10) 0.0279(5) Uani 1 1 d . . .
Rh2 Rh 0.45351(4) 0.08972(11) -0.00481(9) 0.0249(5) Uani 1 1 d . . .
Rh3 Rh 0.44391(4) 0.45133(11) 0.10683(8) 0.0221(4) Uani 1 1 d . . .
Rh4 Rh 0.47011(5) 0.52918(12) -0.06130(9) 0.0252(5) Uani 1 1 d . . .
Rh5 Rh 0.72387(4) 0.01494(12) -0.00678(9) 0.0243(5) Uani 1 1 d . . .
Rh6 Rh 0.72263(4) 0.09867(11) 0.16465(8) 0.0211(4) Uani 1 1 d . . .
Rh7 Rh 0.72923(4) 0.46158(11) 0.05402(8) 0.0210(4) Uani 1 1 d . . .
Rh8 Rh 0.70143(5) 0.53582(12) 0.22244(8) 0.0248(5) Uani 1 1 d . . .
N1 N 0.4541(5) 0.2018(12) 0.0259(8) 0.021(5) Uani 1 1 d . . .
N2 N 0.4494(4) 0.3364(13) 0.0789(9) 0.023(5) Uani 1 1 d . . .
N3 N 0.4530(5) 0.0682(13) 0.0698(9) 0.027(5) Uani 1 1 d . . .
N4 N 0.4553(5) 0.4697(12) 0.0340(8) 0.023(5) Uani 1 1 d . . .
N5 N 0.7205(4) 0.2095(12) 0.1329(9) 0.022(5) Uani 1 1 d U . .
N6 N 0.7249(5) 0.3478(12) 0.0811(8) 0.018(4) Uani 1 1 d . . .
N7 N 0.7229(5) 0.0796(12) 0.0903(9) 0.022(5) Uani 1 1 d . . .
N8 N 0.7155(5) 0.4220(17) 0.1553(11) 0.047(8) Uani 1 1 d . . .
N9 N 0.5043(5) 0.0840(12) -0.0013(10) 0.028(5) Uani 1 1 d . . .
N10 N 0.6727(5) 0.0314(12) -0.0047(9) 0.026(5) Uani 1 1 d . . .
N11 N 0.5041(5) 0.0231(13) 0.1629(10) 0.031(5) Uani 1 1 d . . .
N12 N 0.6722(4) 0.0873(12) 0.1604(9) 0.025(5) Uani 1 1 d . . .
N13 N 0.5180(6) 0.5088(14) -0.0369(10) 0.035(6) Uani 1 1 d . . .
N14 N 0.6798(5) 0.4641(13) 0.0372(9) 0.026(5) Uani 1 1 d . . .
N15 N 0.4933(5) 0.4565(12) 0.1227(9) 0.026(5) Uani 1 1 d . . .
N16 N 0.6537(5) 0.5154(12) 0.1972(8) 0.023(5) Uani 1 1 d . . .
O1 O 0.4491(4) 0.1221(11) 0.1476(8) 0.029(5) Uani 1 1 d . . .
O2 O 0.4549(4) -0.0021(10) 0.0899(8) 0.029(5) Uani 1 1 d . . .
O3 O 0.4619(4) 0.4162(10) -0.0421(6) 0.020(4) Uani 1 1 d . . .
O4 O 0.4603(4) 0.5412(10) 0.0132(8) 0.028(4) Uani 1 1 d . . .
O5 O 0.7259(4) 0.1311(10) 0.0131(7) 0.026(4) Uani 1 1 d . . .
O6 O 0.7216(4) 0.0071(10) 0.0701(7) 0.026(4) Uani 1 1 d . . .
O7 O 0.7102(4) 0.4219(11) 0.2030(7) 0.026(4) Uani 1 1 d . . .
O8 O 0.7121(4) 0.5488(10) 0.1473(7) 0.025(4) Uani 1 1 d . . .
O9 O 0.6609(5) 0.1341(12) 0.5792(9) 0.047(6) Uani 1 1 d . . .
O10 O 0.7008(5) 0.2287(13) 0.5598(10) 0.049(6) Uani 1 1 d . . .
O11 O 0.6517(5) 0.2652(12) 0.6036(8) 0.045(5) Uani 1 1 d . . .
O12 O 0.3286(6) 0.2543(13) 0.0613(10) 0.055(6) Uani 1 1 d . . .
O13 O 0.3760(6) 0.2143(14) 0.1076(12) 0.067(8) Uani 1 1 d . . .
O14 O 0.3362(5) 0.1207(12) 0.0838(9) 0.046(6) Uani 1 1 d . . .
O15 O 0.8477(5) 0.2649(14) 0.4262(10) 0.057(6) Uani 1 1 d . . .
O16 O 0.7922(6) 0.3023(16) 0.4320(10) 0.065(7) Uani 1 1 d . . .
O17 O 0.8069(8) 0.1971(16) 0.3799(11) 0.077(9) Uani 1 1 d . . .
O18 O 0.6692(7) 0.2798(17) 0.2650(11) 0.073(8) Uani 1 1 d . . .
O19 O 0.6219(9) 0.209(2) 0.2856(15) 0.115(13) Uani 1 1 d . . .
O20 O 0.6243(10) 0.345(2) 0.3027(14) 0.115(13) Uani 1 1 d . . .
O21 O 0.0766(8) 0.1602(16) 0.0686(12) 0.091(10) Uani 1 1 d . . .
O22 O 0.0754(9) 0.3004(14) 0.0839(13) 0.102(13) Uani 1 1 d . . .
O23 O 0.0446(13) 0.215(3) 0.1399(16) 0.157(18) Uani 1 1 d DU . .
O24 O 0.0284(12) 0.815(2) 0.8459(14) 0.132(15) Uani 1 1 d U . .
O25 O 0.0034(10) 0.695(3) 0.834(2) 0.19(2) Uani 1 1 d DU . .
O26 O 0.0285(16) 0.723(2) 0.909(2) 0.18(2) Uani 1 1 d U . .
O27 O 1.0135(13) 0.331(3) 0.7739(19) 0.164(19) Uani 1 1 d U . .
O28 O 1.0233(15) 0.191(4) 0.783(2) 0.21(3) Uani 1 1 d . . .
O29 O 1.0053(16) 0.248(3) 0.7068(15) 0.18(2) Uani 1 1 d . . .
O30 O 0.7324(11) 0.753(2) 0.4250(13) 0.126(15) Uani 1 1 d U . .
O31 O 0.7022(15) 0.686(3) 0.3703(18) 0.17(2) Uani 1 1 d U . .
O32 O 0.750(2) 0.722(5) 0.340(3) 0.26(3) Uani 1 1 d U . .
S1 S 0.66748(17) 0.2119(4) 0.5701(3) 0.0330(17) Uani 1 1 d . . .
S2 S 0.34328(18) 0.2002(4) 0.0939(3) 0.041(2) Uani 1 1 d . . .
S3 S 0.8163(2) 0.2661(5) 0.4031(3) 0.047(2) Uani 1 1 d . . .
S4 S 0.6422(3) 0.2766(7) 0.2955(4) 0.067(3) Uani 1 1 d . . .
S5 S 0.0594(4) 0.2269(8) 0.0895(7) 0.112(6) Uani 1 1 d DU . .
S6 S 0.0287(4) 0.7359(7) 0.8613(5) 0.084(4) Uani 1 1 d D A .
S7 S 1.0091(4) 0.2578(8) 0.7586(6) 0.095(4) Uani 1 1 d D . .
S8 S 0.7262(4) 0.7353(11) 0.3747(7) 0.118(6) Uani 1 1 d D . .
F1 F 0.6504(5) 0.3007(10) 0.4972(8) 0.049(4) Uani 1 1 d . . .
F2 F 0.6587(6) 0.1838(13) 0.4768(8) 0.074(7) Uani 1 1 d . . .
F3 F 0.6161(5) 0.2174(13) 0.5156(9) 0.072(7) Uani 1 1 d . . .
F4 F 0.3253(5) 0.2886(12) 0.1660(9) 0.063(6) Uani 1 1 d . . .
F5 F 0.2897(5) 0.2066(13) 0.1461(9) 0.067(7) Uani 1 1 d . . .
F6 F 0.3322(7) 0.1704(13) 0.1866(10) 0.082(8) Uani 1 1 d . . .
F7 F 0.8305(8) 0.3990(15) 0.3678(12) 0.105(10) Uani 1 1 d . . .
F8 F 0.8451(9) 0.308(2) 0.3228(13) 0.128(12) Uani 1 1 d . . .
F9 F 0.7975(10) 0.345(2) 0.3258(13) 0.143(15) Uani 1 1 d . . .
F10 F 0.6719(9) 0.189(2) 0.3553(14) 0.141(14) Uani 1 1 d . . .
F11 F 0.6754(10) 0.308(3) 0.3729(14) 0.155(16) Uani 1 1 d . . .
F12 F 0.6315(8) 0.2476(19) 0.3856(10) 0.110(10) Uani 1 1 d . . .
F13 F 0.0044(9) 0.171(2) 0.0630(16) 0.150(16) Uani 1 1 d . . .
F14 F 0.0042(9) 0.288(2) 0.0696(17) 0.150(16) Uani 1 1 d . . .
F15 F 0.0309(13) 0.240(2) 0.0084(17) 0.176(17) Uani 1 1 d DU . .
F16 F 0.063(5) 0.617(4) 0.844(6) 0.113(11) Uani 0.39(6) 1 d PDU A 1
F17 F 0.0855(19) 0.722(7) 0.817(4) 0.12(4) Uani 0.39(6) 1 d PDU A 1
F18 F 0.0447(15) 0.676(3) 0.7831(18) 0.08(2) Uani 0.39(6) 1 d PDU A 1
F16' F 0.062(3) 0.616(3) 0.841(4) 0.113(11) Uani 0.61(6) 1 d PD A 2
F17' F 0.0841(14) 0.719(4) 0.868(3) 0.19(4) Uani 0.61(6) 1 d PDU A 2
F18' F 0.0740(14) 0.717(5) 0.795(2) 0.13(3) Uani 0.61(6) 1 d PDU A 2
F19 F 0.9421(12) 0.260(3) 0.758(3) 0.25(3) Uani 1 1 d D . .
F20 F 0.9655(13) 0.148(3) 0.780(2) 0.20(2) Uani 1 1 d D . .
F21 F 0.9632(12) 0.241(3) 0.8269(18) 0.20(2) Uani 1 1 d DU . .
F22 F 0.6904(13) 0.866(4) 0.377(2) 0.22(3) Uani 1 1 d DU . .
F23 F 0.7358(12) 0.872(3) 0.3514(16) 0.187(19) Uani 1 1 d DU . .
F24 F 0.7033(15) 0.830(3) 0.3057(19) 0.22(2) Uani 1 1 d DU . .
C1 C 0.4505(6) 0.2006(16) 0.0747(11) 0.024(6) Uani 1 1 d . . .
C2 C 0.4482(6) 0.2701(14) 0.1005(11) 0.024(6) Uani 1 1 d . . .
H2 H 0.4456 0.2685 0.1352 0.028 Uiso 1 1 calc R . .
C3 C 0.4542(6) 0.3359(15) 0.0290(11) 0.024(6) Uani 1 1 d . . .
C4 C 0.4562(5) 0.2681(14) 0.0031(10) 0.022(6) Uani 1 1 d . . .
H4 H 0.4591 0.2693 -0.0315 0.027 Uiso 1 1 calc R . .
C5 C 0.4507(6) 0.1254(15) 0.1013(13) 0.032(7) Uani 1 1 d . . .
C6 C 0.4569(5) 0.4122(12) 0.0038(11) 0.021(6) Uani 1 1 d . . .
C7 C 0.7242(5) 0.2113(14) 0.0835(10) 0.019(6) Uani 1 1 d . . .
C8 C 0.7264(5) 0.2792(14) 0.0589(10) 0.020(5) Uani 1 1 d . . .
H8 H 0.7292 0.2778 0.0242 0.023 Uiso 1 1 calc R . .
C9 C 0.7197(5) 0.3472(14) 0.1316(11) 0.021(6) Uani 1 1 d . . .
C10 C 0.7175(5) 0.2763(14) 0.1570(10) 0.021(5) Uani 1 1 d . . .
H10 H 0.7139 0.2761 0.1914 0.025 Uiso 1 1 calc R . .
C11 C 0.7247(5) 0.1380(14) 0.0612(9) 0.016(5) Uani 1 1 d U . .
C12 C 0.7167(5) 0.4806(12) 0.1260(9) 0.010(4) Uani 1 1 d U . .
C13 C 0.5187(7) 0.0254(17) 0.0245(12) 0.033(7) Uani 1 1 d . . .
H13 H 0.5058 -0.0071 0.0444 0.040 Uiso 1 1 calc R . .
C14 C 0.5503(6) 0.0134(16) 0.0220(13) 0.035(8) Uani 1 1 d . . .
H14 H 0.5594 -0.0286 0.0394 0.042 Uiso 1 1 calc R . .
C15 C 0.5704(6) 0.0615(16) -0.0057(13) 0.036(7) Uani 1 1 d . . .
C16 C 0.5561(7) 0.1164(19) -0.0337(13) 0.043(8) Uani 1 1 d . . .
H16 H 0.5684 0.1465 -0.0558 0.052 Uiso 1 1 calc R . .
C17 C 0.5233(6) 0.1278(16) -0.0293(11) 0.031(7) Uani 1 1 d . . .
H17 H 0.5138 0.1688 -0.0471 0.037 Uiso 1 1 calc R . .
C18 C 0.6588(6) 0.0964(17) -0.0178(12) 0.038(8) Uani 1 1 d . . .
H18 H 0.6722 0.1382 -0.0267 0.045 Uiso 1 1 calc R . .
C19 C 0.6263(6) 0.1071(16) -0.0194(10) 0.029(6) Uani 1 1 d . . .
H19 H 0.6179 0.1554 -0.0291 0.034 Uiso 1 1 calc R . .
C20 C 0.6057(6) 0.0490(16) -0.0071(11) 0.028(6) Uani 1 1 d . . .
C21 C 0.6191(7) -0.0213(16) 0.0081(12) 0.035(7) Uani 1 1 d . . .
H21 H 0.6058 -0.0629 0.0177 0.042 Uiso 1 1 calc R . .
C22 C 0.6526(6) -0.0282(16) 0.0085(11) 0.029(7) Uani 1 1 d . . .
H22 H 0.6619 -0.0756 0.0183 0.034 Uiso 1 1 calc R . .
C23 C 0.5250(7) -0.0318(17) 0.1518(12) 0.034(7) Uani 1 1 d . . .
H23 H 0.5166 -0.0809 0.1438 0.041 Uiso 1 1 calc R . .
C24 C 0.5571(6) -0.0231(16) 0.1511(12) 0.035(7) Uani 1 1 d . . .
H24 H 0.5706 -0.0656 0.1440 0.042 Uiso 1 1 calc R . .
C25 C 0.5703(6) 0.0481(16) 0.1609(12) 0.031(6) Uani 1 1 d . . .
C26 C 0.5493(6) 0.1070(17) 0.1707(14) 0.044(9) Uani 1 1 d . . .
H26 H 0.5573 0.1572 0.1764 0.053 Uiso 1 1 calc R . .
C27 C 0.5159(7) 0.0926(18) 0.1723(15) 0.049(9) Uani 1 1 d . . .
H27 H 0.5016 0.1332 0.1802 0.058 Uiso 1 1 calc R . .
C28 C 0.6526(6) 0.1303(17) 0.1871(11) 0.032(7) Uani 1 1 d . . .
H28 H 0.6615 0.1707 0.2061 0.038 Uiso 1 1 calc R . .
C29 C 0.6197(6) 0.1191(16) 0.1884(11) 0.030(6) Uani 1 1 d . . .
H29 H 0.6068 0.1517 0.2082 0.036 Uiso 1 1 calc R . .
C30 C 0.6053(6) 0.0619(15) 0.1618(11) 0.025(6) Uani 1 1 d . . .
C31 C 0.6260(6) 0.0163(17) 0.1334(11) 0.032(7) Uani 1 1 d . . .
H31 H 0.6177 -0.0245 0.1141 0.039 Uiso 1 1 calc R . .
C32 C 0.6585(6) 0.0318(17) 0.1341(12) 0.036(8) Uani 1 1 d . . .
H32 H 0.6721 0.0007 0.1144 0.043 Uiso 1 1 calc R . .
C33 C 0.5330(6) 0.4425(16) -0.0453(11) 0.028(6) Uani 1 1 d . . .
H33 H 0.5220 0.4025 -0.0618 0.034 Uiso 1 1 calc R . .
C34 C 0.5656(6) 0.4306(17) -0.0301(12) 0.035(7) Uani 1 1 d . . .
H34 H 0.5758 0.3824 -0.0345 0.042 Uiso 1 1 calc R . .
C35 C 0.5818(6) 0.4911(16) -0.0088(11) 0.029(6) Uani 1 1 d . . .
C36 C 0.5661(6) 0.5589(17) 0.0009(12) 0.036(7) Uani 1 1 d . . .
H36 H 0.5766 0.6002 0.0169 0.044 Uiso 1 1 calc R . .
C37 C 0.5344(6) 0.5645(17) -0.0136(12) 0.036(7) Uani 1 1 d . . .
H37 H 0.5235 0.6110 -0.0066 0.044 Uiso 1 1 calc R . .
C38 C 0.6673(6) 0.4171(16) 0.0016(12) 0.032(7) Uani 1 1 d . . .
H38 H 0.6804 0.3789 -0.0130 0.039 Uiso 1 1 calc R . .
C39 C 0.6360(6) 0.4249(17) -0.0129(11) 0.033(7) Uani 1 1 d . . .
H39 H 0.6279 0.3916 -0.0375 0.040 Uiso 1 1 calc R . .
C40 C 0.6162(6) 0.4788(17) 0.0067(11) 0.030(7) Uani 1 1 d . . .
C41 C 0.6298(7) 0.5276(18) 0.0420(11) 0.035(7) Uani 1 1 d . . .
H41 H 0.6174 0.5681 0.0556 0.041 Uiso 1 1 calc R . .
C42 C 0.6614(6) 0.5168(18) 0.0570(12) 0.036(7) Uani 1 1 d . . .
H42 H 0.6699 0.5483 0.0823 0.043 Uiso 1 1 calc R . .
C43 C 0.5115(6) 0.5129(15) 0.1035(12) 0.031(7) Uani 1 1 d . . .
H43 H 0.5026 0.5446 0.0786 0.038 Uiso 1 1 calc R . .
C44 C 0.5423(7) 0.5260(18) 0.1185(13) 0.039(8) Uani 1 1 d . . .
H44 H 0.5540 0.5672 0.1045 0.046 Uiso 1 1 calc R . .
C45 C 0.5566(6) 0.4800(16) 0.1538(12) 0.032(7) Uani 1 1 d . . .
C46 C 0.5378(7) 0.4196(18) 0.1741(13) 0.042(8) Uani 1 1 d . . .
H46 H 0.5461 0.3867 0.1988 0.050 Uiso 1 1 calc R . .
C47 C 0.5072(6) 0.4109(16) 0.1567(12) 0.035(7) Uani 1 1 d . . .
H47 H 0.4949 0.3697 0.1694 0.042 Uiso 1 1 calc R . .
C48 C 0.6370(6) 0.5726(16) 0.1762(12) 0.036(8) Uani 1 1 d . . .
H48 H 0.6471 0.6207 0.1707 0.043 Uiso 1 1 calc R . .
C49 C 0.6054(6) 0.5623(16) 0.1626(12) 0.032(6) Uani 1 1 d . . .
H49 H 0.5941 0.6033 0.1475 0.039 Uiso 1 1 calc R . .
C50 C 0.5895(6) 0.4916(16) 0.1706(10) 0.024(6) Uani 1 1 d . . .
C51 C 0.6074(6) 0.4350(17) 0.1942(11) 0.032(7) Uani 1 1 d . . .
H51 H 0.5978 0.3872 0.2019 0.039 Uiso 1 1 calc R . .
C52 C 0.6389(6) 0.4483(17) 0.2063(12) 0.036(8) Uani 1 1 d . . .
H52 H 0.6507 0.4085 0.2217 0.043 Uiso 1 1 calc R . .
C53 C 0.4202(6) 0.0137(17) 0.2263(12) 0.034(7) Uani 1 1 d . . .
C54 C 0.4055(7) -0.0256(17) 0.1877(12) 0.034(7) Uani 1 1 d . . .
C55 C 0.4243(7) -0.0940(16) 0.1773(12) 0.036(8) Uani 1 1 d . . .
C56 C 0.4505(6) -0.0930(16) 0.2114(13) 0.034(8) Uani 1 1 d . . .
C57 C 0.4485(7) -0.0272(19) 0.2411(13) 0.036(8) Uani 1 1 d . . .
C58 C 0.4083(8) 0.089(2) 0.2463(14) 0.051(9) Uani 1 1 d . . .
H58A H 0.3929 0.1117 0.2232 0.076 Uiso 1 1 calc R . .
H58B H 0.4264 0.1242 0.2508 0.076 Uiso 1 1 calc R . .
H58C H 0.3977 0.0806 0.2780 0.076 Uiso 1 1 calc R . .
C59 C 0.3747(7) -0.0007(19) 0.1635(14) 0.045(8) Uani 1 1 d . . .
H59A H 0.3564 -0.0200 0.1824 0.068 Uiso 1 1 calc R . .
H59B H 0.3738 -0.0215 0.1300 0.068 Uiso 1 1 calc R . .
H59C H 0.3738 0.0554 0.1621 0.068 Uiso 1 1 calc R . .
C60 C 0.4171(8) -0.1502(19) 0.1392(15) 0.053(10) Uani 1 1 d . . .
H60A H 0.4371 -0.1671 0.1237 0.080 Uiso 1 1 calc R . .
H60B H 0.4031 -0.1268 0.1144 0.080 Uiso 1 1 calc R . .
H60C H 0.4062 -0.1943 0.1539 0.080 Uiso 1 1 calc R . .
C61 C 0.4743(8) -0.155(2) 0.2180(17) 0.062(12) Uani 1 1 d . . .
H61A H 0.4876 -0.1445 0.2469 0.093 Uiso 1 1 calc R . .
H61B H 0.4880 -0.1588 0.1888 0.093 Uiso 1 1 calc R . .
H61C H 0.4630 -0.2042 0.2228 0.093 Uiso 1 1 calc R . .
C62 C 0.4694(8) -0.008(2) 0.2833(13) 0.050(9) Uani 1 1 d . . .
H62A H 0.4609 -0.0326 0.3131 0.075 Uiso 1 1 calc R . .
H62B H 0.4701 0.0473 0.2878 0.075 Uiso 1 1 calc R . .
H62C H 0.4911 -0.0276 0.2770 0.075 Uiso 1 1 calc R . .
C63 C 0.4399(7) -0.0127(16) -0.0417(12) 0.032(7) Uani 1 1 d . . .
C64 C 0.4111(6) 0.0187(17) -0.0198(11) 0.031(7) Uani 1 1 d . . .
C65 C 0.4072(7) 0.0942(17) -0.0415(12) 0.034(7) Uani 1 1 d . . .
C66 C 0.4317(7) 0.1080(16) -0.0778(11) 0.031(7) Uani 1 1 d . . .
C67 C 0.4521(7) 0.0387(18) -0.0782(11) 0.033(7) Uani 1 1 d . . .
C68 C 0.4513(9) -0.091(2) -0.028(2) 0.071(14) Uani 1 1 d . . .
H68A H 0.4411 -0.1291 -0.0490 0.107 Uiso 1 1 calc R . .
H68B H 0.4456 -0.1013 0.0065 0.107 Uiso 1 1 calc R . .
H68C H 0.4746 -0.0938 -0.0316 0.107 Uiso 1 1 calc R . .
C69 C 0.3907(8) -0.0149(19) 0.0183(14) 0.048(9) Uani 1 1 d . . .
H69A H 0.3829 0.0257 0.0401 0.072 Uiso 1 1 calc R . .
H69B H 0.4032 -0.0521 0.0374 0.072 Uiso 1 1 calc R . .
H69C H 0.3725 -0.0408 0.0029 0.072 Uiso 1 1 calc R . .
C70 C 0.3805(8) 0.1485(19) -0.0279(16) 0.057(11) Uani 1 1 d . . .
H70A H 0.3722 0.1352 0.0047 0.085 Uiso 1 1 calc R . .
H70B H 0.3632 0.1445 -0.0521 0.085 Uiso 1 1 calc R . .
H70C H 0.3888 0.2010 -0.0274 0.085 Uiso 1 1 calc R . .
C71 C 0.4347(9) 0.174(2) -0.1103(14) 0.058(11) Uani 1 1 d . . .
H71A H 0.4216 0.2159 -0.0977 0.086 Uiso 1 1 calc R . .
H71B H 0.4273 0.1594 -0.1432 0.086 Uiso 1 1 calc R . .
H71C H 0.4572 0.1896 -0.1118 0.086 Uiso 1 1 calc R . .
C72 C 0.4819(12) 0.025(3) -0.1109(18) 0.087(15) Uani 1 1 d . . .
H72A H 0.4973 -0.0073 -0.0934 0.131 Uiso 1 1 calc R . .
H72B H 0.4920 0.0748 -0.1184 0.131 Uiso 1 1 calc R . .
H72C H 0.4754 0.0002 -0.1415 0.131 Uiso 1 1 calc R . .
C73 C 0.4076(6) 0.4329(16) 0.1637(12) 0.030(6) Uani 1 1 d . . .
C74 C 0.4284(7) 0.4912(17) 0.1790(12) 0.036(7) Uani 1 1 d . . .
C75 C 0.4277(7) 0.5524(17) 0.1430(12) 0.034(7) Uani 1 1 d . . .
C76 C 0.4042(6) 0.5316(16) 0.1067(12) 0.032(6) Uani 1 1 d . . .
C77 C 0.3925(5) 0.4575(15) 0.1168(11) 0.026(6) Uani 1 1 d . . .
C78 C 0.3998(8) 0.359(2) 0.1900(13) 0.051(9) Uani 1 1 d . . .
H78A H 0.4178 0.3440 0.2110 0.076 Uiso 1 1 calc R . .
H78B H 0.3958 0.3182 0.1658 0.076 Uiso 1 1 calc R . .
H78C H 0.3805 0.3659 0.2102 0.076 Uiso 1 1 calc R . .
C79 C 0.4468(9) 0.494(2) 0.2255(14) 0.056(10) Uani 1 1 d . . .
H79A H 0.4346 0.5229 0.2501 0.084 Uiso 1 1 calc R . .
H79B H 0.4675 0.5191 0.2197 0.084 Uiso 1 1 calc R . .
H79C H 0.4504 0.4417 0.2374 0.084 Uiso 1 1 calc R . .
C80 C 0.4441(9) 0.630(2) 0.1449(18) 0.065(12) Uani 1 1 d . . .
H80A H 0.4508 0.6449 0.1117 0.097 Uiso 1 1 calc R . .
H80B H 0.4630 0.6271 0.1663 0.097 Uiso 1 1 calc R . .
H80C H 0.4291 0.6684 0.1578 0.097 Uiso 1 1 calc R . .
C81 C 0.3944(8) 0.5809(19) 0.0645(13) 0.047(9) Uani 1 1 d . . .
H81A H 0.3797 0.6209 0.0760 0.071 Uiso 1 1 calc R . .
H81B H 0.3836 0.5494 0.0397 0.071 Uiso 1 1 calc R . .
H81C H 0.4135 0.6047 0.0500 0.071 Uiso 1 1 calc R . .
C82 C 0.3682(7) 0.412(2) 0.0912(14) 0.049(9) Uani 1 1 d . . .
H82A H 0.3483 0.4125 0.1103 0.073 Uiso 1 1 calc R . .
H82B H 0.3758 0.3597 0.0872 0.073 Uiso 1 1 calc R . .
H82C H 0.3642 0.4350 0.0588 0.073 Uiso 1 1 calc R . .
C83 C 0.4513(7) 0.6375(19) -0.0854(13) 0.040(8) Uani 1 1 d . . .
C84 C 0.4815(8) 0.6218(18) -0.1092(13) 0.047(9) Uani 1 1 d . . .
C85 C 0.4782(8) 0.5497(18) -0.1373(11) 0.038(7) Uani 1 1 d . . .
C86 C 0.4461(8) 0.5272(18) -0.1313(12) 0.036(7) Uani 1 1 d . . .
C87 C 0.4307(7) 0.5758(18) -0.0990(13) 0.043(8) Uani 1 1 d . . .
C88 C 0.4429(9) 0.7048(18) -0.0521(15) 0.056(10) Uani 1 1 d . . .
H88A H 0.4288 0.7404 -0.0697 0.084 Uiso 1 1 calc R . .
H88B H 0.4627 0.7315 -0.0425 0.084 Uiso 1 1 calc R . .
H88C H 0.4320 0.6859 -0.0226 0.084 Uiso 1 1 calc R . .
C89 C 0.5110(10) 0.675(3) -0.1067(18) 0.078(14) Uani 1 1 d . . .
H89A H 0.5123 0.7053 -0.1368 0.117 Uiso 1 1 calc R . .
H89B H 0.5305 0.6436 -0.1034 0.117 Uiso 1 1 calc R . .
H89C H 0.5091 0.7088 -0.0783 0.117 Uiso 1 1 calc R . .
C90 C 0.5019(11) 0.519(3) -0.1668(18) 0.086(15) Uani 1 1 d . . .
H90A H 0.4971 0.4645 -0.1732 0.130 Uiso 1 1 calc R . .
H90B H 0.5227 0.5225 -0.1500 0.130 Uiso 1 1 calc R . .
H90C H 0.5029 0.5466 -0.1979 0.130 Uiso 1 1 calc R . .
C91 C 0.4327(9) 0.453(2) -0.1529(13) 0.052(9) Uani 1 1 d . . .
H91A H 0.4120 0.4414 -0.1374 0.078 Uiso 1 1 calc R . .
H91B H 0.4477 0.4111 -0.1468 0.078 Uiso 1 1 calc R . .
H91C H 0.4296 0.4594 -0.1883 0.078 Uiso 1 1 calc R . .
C92 C 0.3954(7) 0.571(2) -0.0846(13) 0.045(8) Uani 1 1 d . . .
H92A H 0.3823 0.5973 -0.1093 0.068 Uiso 1 1 calc R . .
H92B H 0.3923 0.5954 -0.0525 0.068 Uiso 1 1 calc R . .
H92C H 0.3889 0.5170 -0.0826 0.068 Uiso 1 1 calc R . .
C93 C 0.7534(6) -0.0850(15) -0.0183(12) 0.031(7) Uani 1 1 d . . .
C94 C 0.7268(7) -0.0857(18) -0.0517(14) 0.042(9) Uani 1 1 d . . .
C95 C 0.7291(7) -0.016(2) -0.0816(12) 0.038(8) Uani 1 1 d . . .
C96 C 0.7561(6) 0.0256(17) -0.0679(12) 0.034(7) Uani 1 1 d . . .
C97 C 0.7716(6) -0.0167(17) -0.0271(11) 0.031(6) Uani 1 1 d . . .
C98 C 0.7611(8) -0.1428(17) 0.0191(13) 0.044(8) Uani 1 1 d . . .
H98A H 0.7829 -0.1624 0.0135 0.066 Uiso 1 1 calc R . .
H98B H 0.7457 -0.1851 0.0171 0.066 Uiso 1 1 calc R . .
H98C H 0.7600 -0.1194 0.0518 0.066 Uiso 1 1 calc R . .
C99 C 0.7029(8) -0.150(2) -0.0540(17) 0.061(11) Uani 1 1 d . . .
H99A H 0.7049 -0.1814 -0.0245 0.092 Uiso 1 1 calc R . .
H99B H 0.7070 -0.1810 -0.0832 0.092 Uiso 1 1 calc R . .
H99C H 0.6812 -0.1283 -0.0558 0.092 Uiso 1 1 calc R . .
C100 C 0.7059(9) 0.005(2) -0.1236(15) 0.059(11) Uani 1 1 d . . .
H10A H 0.7038 0.0610 -0.1255 0.089 Uiso 1 1 calc R . .
H10B H 0.6848 -0.0176 -0.1171 0.089 Uiso 1 1 calc R . .
H10C H 0.7143 -0.0145 -0.1547 0.089 Uiso 1 1 calc R . .
C101 C 0.7672(8) 0.0991(18) -0.0891(13) 0.045(8) Uani 1 1 d . . .
H10D H 0.7866 0.0904 -0.1086 0.068 Uiso 1 1 calc R . .
H10E H 0.7719 0.1353 -0.0625 0.068 Uiso 1 1 calc R . .
H10F H 0.7503 0.1204 -0.1102 0.068 Uiso 1 1 calc R . .
C102 C 0.8016(6) 0.0059(18) -0.0024(13) 0.038(8) Uani 1 1 d . . .
H10G H 0.8042 -0.0241 0.0277 0.058 Uiso 1 1 calc R . .
H10H H 0.8007 0.0605 0.0057 0.058 Uiso 1 1 calc R . .
H10I H 0.8198 -0.0038 -0.0244 0.058 Uiso 1 1 calc R . .
C103 C 0.7692(6) 0.1055(16) 0.2000(11) 0.028(6) Uani 1 1 d . . .
C104 C 0.7444(8) 0.1167(17) 0.2369(12) 0.038(7) Uani 1 1 d . . .
C105 C 0.7262(6) 0.0515(17) 0.2374(13) 0.036(8) Uani 1 1 d . . .
C106 C 0.7376(7) -0.0048(16) 0.2015(13) 0.037(8) Uani 1 1 d . . .
C107 C 0.7654(6) 0.0329(16) 0.1797(11) 0.031(7) Uani 1 1 d . . .
C108 C 0.7948(7) 0.1607(19) 0.1890(13) 0.043(8) Uani 1 1 d . . .
H10J H 0.8002 0.1578 0.1540 0.064 Uiso 1 1 calc R . .
H10K H 0.8138 0.1485 0.2087 0.064 Uiso 1 1 calc R . .
H10L H 0.7874 0.2126 0.1969 0.064 Uiso 1 1 calc R . .
C109 C 0.7424(8) 0.1844(18) 0.2714(13) 0.047(9) Uani 1 1 d . . .
H10M H 0.7198 0.1969 0.2776 0.071 Uiso 1 1 calc R . .
H10N H 0.7531 0.2287 0.2565 0.071 Uiso 1 1 calc R . .
H10O H 0.7530 0.1717 0.3025 0.071 Uiso 1 1 calc R . .
C110 C 0.6984(8) 0.034(2) 0.2733(12) 0.044(8) Uani 1 1 d . . .
H11A H 0.7071 0.0114 0.3036 0.067 Uiso 1 1 calc R . .
H11B H 0.6836 -0.0030 0.2580 0.067 Uiso 1 1 calc R . .
H11C H 0.6868 0.0810 0.2811 0.067 Uiso 1 1 calc R . .
C111 C 0.7257(9) -0.082(2) 0.1931(16) 0.057(10) Uani 1 1 d . . .
H11D H 0.7346 -0.1023 0.1623 0.086 Uiso 1 1 calc R . .
H11E H 0.7022 -0.0814 0.1909 0.086 Uiso 1 1 calc R . .
H11F H 0.7322 -0.1155 0.2204 0.086 Uiso 1 1 calc R . .
C112 C 0.7857(7) -0.003(2) 0.1399(13) 0.041(8) Uani 1 1 d . . .
H11G H 0.7977 0.0368 0.1227 0.061 Uiso 1 1 calc R . .
H11H H 0.7717 -0.0300 0.1166 0.061 Uiso 1 1 calc R . .
H11I H 0.8007 -0.0398 0.1547 0.061 Uiso 1 1 calc R . .
C113 C 0.7807(6) 0.4715(15) 0.0438(12) 0.026(7) Uani 1 1 d . . .
C114 C 0.7674(6) 0.4437(16) -0.0005(12) 0.033(7) Uani 1 1 d D . .
C115 C 0.7444(7) 0.5028(16) -0.0174(12) 0.034(7) Uani 1 1 d . . .
C116 C 0.7444(7) 0.5655(15) 0.0182(11) 0.031(7) Uani 1 1 d . . .
C117 C 0.7673(6) 0.5453(16) 0.0543(12) 0.030(6) Uani 1 1 d . . .
C118 C 0.8049(6) 0.427(2) 0.0723(12) 0.043(8) Uani 1 1 d . . .
H11J H 0.8265 0.4438 0.0629 0.065 Uiso 1 1 calc R . .
H11K H 0.8025 0.3723 0.0651 0.065 Uiso 1 1 calc R . .
H11L H 0.8017 0.4359 0.1075 0.065 Uiso 1 1 calc R . .
C119 C 0.7756(7) 0.3753(18) -0.0275(11) 0.037(7) Uani 1 1 d . . .
H11M H 0.7565 0.3557 -0.0442 0.055 Uiso 1 1 calc R . .
H11N H 0.7838 0.3365 -0.0047 0.055 Uiso 1 1 calc R . .
H11O H 0.7922 0.3874 -0.0519 0.055 Uiso 1 1 calc R . .
C120 C 0.7252(7) 0.501(2) -0.0650(13) 0.043(8) Uani 1 1 d . . .
H12A H 0.7244 0.5529 -0.0791 0.064 Uiso 1 1 calc R . .
H12B H 0.7033 0.4835 -0.0582 0.064 Uiso 1 1 calc R . .
H12C H 0.7355 0.4663 -0.0884 0.064 Uiso 1 1 calc R . .
C121 C 0.7272(8) 0.6366(19) 0.0140(15) 0.051(10) Uani 1 1 d . . .
H12D H 0.7218 0.6556 0.0468 0.077 Uiso 1 1 calc R . .
H12E H 0.7075 0.6284 -0.0048 0.077 Uiso 1 1 calc R . .
H12F H 0.7407 0.6744 -0.0029 0.077 Uiso 1 1 calc R . .
C122 C 0.7762(7) 0.5956(19) 0.0973(12) 0.044(9) Uani 1 1 d . . .
H12G H 0.7954 0.6256 0.0891 0.066 Uiso 1 1 calc R . .
H12H H 0.7807 0.5634 0.1261 0.066 Uiso 1 1 calc R . .
H12I H 0.7584 0.6304 0.1048 0.066 Uiso 1 1 calc R . .
C123 C 0.6904(10) 0.559(3) 0.2956(16) 0.071(14) Uani 1 1 d D . .
C124 C 0.7210(10) 0.528(2) 0.2932(15) 0.065(12) Uani 1 1 d D . .
C125 C 0.7419(8) 0.578(2) 0.2633(13) 0.050(9) Uani 1 1 d D . .
C126 C 0.7211(8) 0.6392(17) 0.2517(12) 0.041(8) Uani 1 1 d D . .
C127 C 0.6901(8) 0.629(3) 0.2701(15) 0.062(12) Uani 1 1 d . . .
C128 C 0.6654(14) 0.519(4) 0.329(2) 0.12(2) Uani 1 1 d DU . .
H12J H 0.6712 0.5268 0.3637 0.186 Uiso 1 1 calc R . .
H12K H 0.6651 0.4637 0.3220 0.186 Uiso 1 1 calc R . .
H12L H 0.6440 0.5404 0.3231 0.186 Uiso 1 1 calc R . .
C129 C 0.7354(16) 0.453(3) 0.314(2) 0.12(2) Uani 1 1 d U . .
H12M H 0.7267 0.4434 0.3472 0.174 Uiso 1 1 calc R . .
H12N H 0.7588 0.4572 0.3162 0.174 Uiso 1 1 calc R . .
H12O H 0.7298 0.4097 0.2928 0.174 Uiso 1 1 calc R . .
C130 C 0.7754(10) 0.571(4) 0.250(2) 0.105(18) Uani 1 1 d U . .
H13A H 0.7773 0.5658 0.2144 0.158 Uiso 1 1 calc R . .
H13B H 0.7846 0.5254 0.2659 0.158 Uiso 1 1 calc R . .
H13C H 0.7870 0.6167 0.2610 0.158 Uiso 1 1 calc R . .
C131 C 0.7341(18) 0.700(3) 0.221(2) 0.14(3) Uani 1 1 d D . .
H13D H 0.7236 0.7488 0.2289 0.207 Uiso 1 1 calc R . .
H13E H 0.7303 0.6878 0.1862 0.207 Uiso 1 1 calc R . .
H13F H 0.7573 0.7048 0.2265 0.207 Uiso 1 1 calc R . .
C132 C 0.6602(11) 0.682(3) 0.266(3) 0.13(3) Uani 1 1 d . . .
H13G H 0.6434 0.6553 0.2472 0.191 Uiso 1 1 calc R . .
H13H H 0.6662 0.7290 0.2489 0.191 Uiso 1 1 calc R . .
H13I H 0.6523 0.6939 0.2988 0.191 Uiso 1 1 calc R . .
C133 C 0.6473(8) 0.2307(19) 0.5112(13) 0.043(8) Uani 1 1 d . . .
C134 C 0.3221(8) 0.2176(19) 0.1501(15) 0.050(10) Uani 1 1 d . . .
C135 C 0.8238(13) 0.333(3) 0.3537(19) 0.084(15) Uani 1 1 d . . .
C136 C 0.6576(12) 0.252(3) 0.351(2) 0.098(17) Uani 1 1 d . . .
C137 C 0.0235(13) 0.229(3) 0.058(2) 0.084(14) Uani 1 1 d DU . .
C138 C 0.0594(12) 0.693(2) 0.8329(19) 0.12(2) Uani 1 1 d DU . .
C139 C 0.9691(14) 0.226(4) 0.778(3) 0.30(8) Uiso 1 1 d D . .
C140 C 0.7100(14) 0.826(2) 0.3545(18) 0.12(2) Uani 1 1 d DU . .
C141 C 0.6707(8) 0.355(2) 0.7023(14) 0.055(10) Uani 1 1 d . . .
H14A H 0.6650 0.3303 0.6708 0.066 Uiso 1 1 calc R . .
H14B H 0.6656 0.3185 0.7291 0.066 Uiso 1 1 calc R . .
Cl1 Cl 0.7120(2) 0.3739(6) 0.7028(4) 0.060(3) Uani 1 1 d . . .
Cl2 Cl 0.6477(3) 0.4369(9) 0.7097(6) 0.105(5) Uani 1 1 d . . .
C142 C 0.1540(9) 0.339(2) 0.4578(16) 0.060(11) Uani 1 1 d . . .
H14C H 0.1614 0.3103 0.4284 0.072 Uiso 1 1 calc R . .
H14D H 0.1575 0.3060 0.4871 0.072 Uiso 1 1 calc R . .
Cl3 Cl 0.1142(2) 0.3611(5) 0.4524(4) 0.062(3) Uani 1 1 d . . .
Cl4 Cl 0.1766(3) 0.4287(8) 0.4640(5) 0.096(4) Uani 1 1 d . . .
C143 C 0.0410(13) 0.284(3) 0.246(3) 0.12(2) Uani 1 1 d . . .
H14E H 0.0407 0.2459 0.2188 0.144 Uiso 1 1 calc R . .
H14F H 0.0252 0.2674 0.2708 0.144 Uiso 1 1 calc R . .
Cl5 Cl 0.0300(4) 0.3703(11) 0.2236(7) 0.129(6) Uani 1 1 d . . .
Cl6 Cl 0.0796(3) 0.2850(11) 0.2725(7) 0.126(6) Uani 1 1 d . . .
C144 C 0.8799(18) 0.125(4) 0.335(2) 0.14(3) Uani 1 1 d D . .
H14G H 0.8648 0.1501 0.3583 0.169 Uiso 1 1 calc R . .
H14H H 0.8995 0.1567 0.3334 0.169 Uiso 1 1 calc R . .
Cl7 Cl 0.8629(6) 0.1202(16) 0.2795(7) 0.207(13) Uani 1 1 d DU . .
Cl8 Cl 0.8896(4) 0.0365(10) 0.3573(6) 0.115(5) Uani 1 1 d D . .
C145 C 0.105(3) 0.939(7) 0.335(5) 0.28(6) Uani 1 1 d U . .
H14I H 0.0884 0.9201 0.3590 0.336 Uiso 1 1 calc R . .
H14J H 0.1138 0.8941 0.3176 0.336 Uiso 1 1 calc R . .
Cl9 Cl 0.1351(9) 0.993(2) 0.3651(15) 0.283(18) Uani 1 1 d U . .
Cl10 Cl 0.0869(11) 1.010(3) 0.2913(16) 0.33(2) Uani 1 1 d U . .

loop_
_atom_site_aniso_label
_atom_site_aniso_U_11
_atom_site_aniso_U_22
_atom_site_aniso_U_33
_atom_site_aniso_U_23
_atom_site_aniso_U_13
_atom_site_aniso_U_12
Rh1 0.0167(9) 0.0247(11) 0.0423(15) 0.0144(11) -0.0012(10) -0.0019(8)
Rh2 0.0187(9) 0.0167(10) 0.0393(14) 0.0056(10) 0.0000(9) -0.0006(7)
Rh3 0.0177(9) 0.0196(10) 0.0290(12) 0.0024(9) -0.0031(8) -0.0013(7)
Rh4 0.0250(10) 0.0175(10) 0.0330(13) 0.0045(10) -0.0012(9) -0.0014(8)
Rh5 0.0196(9) 0.0205(10) 0.0329(13) -0.0084(10) 0.0034(9) -0.0003(7)
Rh6 0.0166(8) 0.0197(10) 0.0270(12) -0.0002(9) 0.0030(8) -0.0003(7)
Rh7 0.0185(9) 0.0180(10) 0.0265(12) -0.0013(9) 0.0025(8) -0.0027(7)
Rh8 0.0215(9) 0.0244(11) 0.0285(12) -0.0086(9) 0.0005(8) -0.0028(8)
N1 0.019(10) 0.018(11) 0.027(14) -0.001(9) 0.002(9) -0.004(8)
N2 0.011(10) 0.031(13) 0.029(14) 0.004(10) -0.001(8) 0.004(8)
N3 0.030(12) 0.022(12) 0.027(14) 0.008(10) -0.001(10) 0.001(9)
N4 0.021(10) 0.015(11) 0.032(13) 0.006(10) -0.006(9) 0.004(8)
N5 0.003(8) 0.024(11) 0.039(14) -0.007(10) -0.005(8) -0.002(7)
N6 0.023(10) 0.019(11) 0.012(12) 0.000(9) -0.002(8) 0.002(8)
N7 0.014(10) 0.014(11) 0.038(15) -0.004(10) 0.002(9) 0.000(8)
N8 0.016(11) 0.065(19) 0.06(2) -0.032(16) -0.001(12) 0.007(11)
N9 0.018(10) 0.027(12) 0.038(15) 0.007(11) 0.008(10) 0.012(9)
N10 0.025(10) 0.020(11) 0.033(14) -0.002(11) -0.002(10) -0.001(8)
N11 0.015(10) 0.035(13) 0.042(15) 0.013(12) -0.001(10) -0.004(9)
N12 0.011(9) 0.027(12) 0.036(14) 0.005(11) 0.001(10) 0.005(8)
N13 0.031(13) 0.033(14) 0.039(16) -0.003(12) 0.007(11) -0.007(11)
N14 0.019(10) 0.028(12) 0.029(14) 0.008(10) -0.006(9) -0.003(9)
N15 0.026(11) 0.023(12) 0.029(14) 0.011(10) -0.008(9) -0.007(9)
N16 0.017(10) 0.020(11) 0.034(14) -0.001(10) -0.001(9) 0.001(8)
O1 0.029(10) 0.026(10) 0.032(13) 0.013(9) 0.003(8) -0.001(8)
O2 0.020(9) 0.016(9) 0.050(14) 0.014(9) 0.005(8) 0.001(7)
O3 0.021(8) 0.025(10) 0.013(9) 0.005(7) -0.004(7) -0.002(7)
O4 0.028(9) 0.013(9) 0.042(12) 0.009(8) -0.001(8) 0.001(7)
O5 0.022(9) 0.018(9) 0.039(13) 0.000(8) 0.003(8) -0.002(7)
O6 0.034(11) 0.019(9) 0.023(11) -0.009(8) 0.002(8) 0.001(8)
O7 0.031(10) 0.031(11) 0.016(10) -0.008(8) 0.009(8) 0.000(8)
O8 0.027(9) 0.023(10) 0.026(11) 0.003(8) -0.001(8) -0.004(8)
O9 0.047(13) 0.037(13) 0.056(16) 0.006(11) -0.007(11) 0.004(10)
O10 0.024(10) 0.051(14) 0.071(17) 0.010(13) 0.002(11) 0.005(9)
O11 0.054(13) 0.038(12) 0.043(14) -0.008(11) 0.002(11) 0.002(10)
O12 0.060(15) 0.045(14) 0.060(17) 0.003(12) -0.015(12) -0.001(11)
O13 0.044(13) 0.049(14) 0.11(2) -0.014(16) 0.002(15) -0.009(11)
O14 0.057(14) 0.024(11) 0.057(16) 0.003(10) 0.001(12) 0.003(10)
O15 0.046(13) 0.057(15) 0.069(18) -0.006(13) -0.005(12) 0.002(11)
O16 0.058(15) 0.079(19) 0.057(17) -0.023(14) 0.027(13) -0.009(13)
O17 0.10(2) 0.051(17) 0.08(2) -0.032(15) 0.009(17) -0.016(15)
O18 0.072(18) 0.08(2) 0.067(19) 0.003(16) 0.027(15) 0.008(15)
O19 0.12(3) 0.11(3) 0.11(3) -0.04(2) 0.01(2) -0.03(2)
O20 0.14(3) 0.10(3) 0.10(3) 0.01(2) 0.00(2) 0.05(2)
O21 0.14(3) 0.048(17) 0.09(3) -0.013(16) 0.01(2) 0.010(17)
O22 0.18(4) 0.026(14) 0.10(3) -0.006(15) 0.00(2) -0.004(17)
O23 0.22(4) 0.13(3) 0.12(3) 0.01(3) 0.08(3) -0.03(3)
O24 0.22(4) 0.08(2) 0.09(3) 0.02(2) 0.00(3) 0.06(3)
O25 0.09(3) 0.21(4) 0.28(5) -0.06(4) -0.02(3) 0.03(3)
O26 0.32(5) 0.07(3) 0.14(4) 0.01(3) 0.05(4) 0.03(3)
O27 0.20(4) 0.14(3) 0.16(4) -0.07(3) 0.00(3) -0.07(3)
O28 0.21(6) 0.27(7) 0.15(5) 0.09(5) 0.06(4) 0.10(5)
O29 0.31(7) 0.16(5) 0.06(3) 0.02(3) 0.03(3) 0.02(4)
O30 0.18(3) 0.13(3) 0.07(2) -0.03(2) -0.04(2) -0.05(2)
O31 0.24(4) 0.15(4) 0.12(3) -0.03(3) 0.00(3) -0.10(3)
O32 0.25(5) 0.29(6) 0.24(5) -0.05(5) 0.08(4) -0.03(5)
S1 0.028(3) 0.033(4) 0.039(5) 0.002(3) -0.005(3) -0.003(3)
S2 0.029(4) 0.031(4) 0.062(6) 0.002(4) -0.002(3) -0.003(3)
S3 0.057(5) 0.038(5) 0.047(5) -0.011(4) 0.001(4) 0.002(4)
S4 0.088(8) 0.062(7) 0.050(7) -0.003(5) 0.007(5) 0.003(6)
S5 0.105(11) 0.055(8) 0.177(17) -0.016(9) 0.013(10) 0.006(7)
S6 0.147(12) 0.051(7) 0.053(7) -0.011(6) 0.017(7) 0.022(7)
S7 0.134(13) 0.068(9) 0.084(11) -0.013(8) 0.013(9) 0.002(8)
S8 0.130(13) 0.127(14) 0.096(12) -0.022(10) 0.011(10) -0.061(11)
F1 0.063(11) 0.035(10) 0.048(12) 0.005(9) -0.012(10) 0.012(9)
F2 0.12(2) 0.062(14) 0.037(13) -0.010(11) -0.013(12) 0.033(14)
F3 0.051(12) 0.081(16) 0.084(18) 0.015(13) -0.041(11) -0.010(11)
F4 0.061(12) 0.054(13) 0.073(15) -0.003(12) 0.011(12) -0.014(10)
F5 0.045(11) 0.063(14) 0.093(18) -0.015(12) 0.015(11) -0.014(10)
F6 0.11(2) 0.054(14) 0.080(18) 0.015(13) -0.008(15) 0.021(13)
F7 0.16(3) 0.043(15) 0.11(2) 0.017(15) 0.03(2) -0.001(16)
F8 0.14(3) 0.12(3) 0.12(3) 0.02(2) 0.04(2) 0.02(2)
F9 0.17(3) 0.15(3) 0.10(3) 0.01(2) -0.06(2) 0.07(3)
F10 0.15(3) 0.14(3) 0.13(3) 0.00(2) 0.00(2) 0.08(3)
F11 0.16(3) 0.18(4) 0.13(3) -0.04(3) -0.03(2) -0.06(3)
F12 0.12(2) 0.13(3) 0.07(2) -0.005(18) 0.009(17) 0.03(2)
F13 0.15(3) 0.11(3) 0.19(4) 0.04(3) -0.09(3) -0.03(2)
F14 0.13(3) 0.10(3) 0.21(5) 0.00(3) 0.07(3) 0.00(2)
F15 0.26(4) 0.13(3) 0.14(3) 0.00(3) -0.02(3) 0.04(3)
F16 0.11(2) 0.09(2) 0.13(3) 0.020(19) -0.015(19) 0.038(17)
F17 0.12(6) 0.15(6) 0.10(6) 0.02(5) 0.02(4) -0.02(5)
F18 0.12(5) 0.05(3) 0.06(3) 0.01(2) 0.02(3) 0.06(3)
F16' 0.11(2) 0.09(2) 0.13(3) 0.020(19) -0.015(19) 0.038(17)
F17' 0.16(5) 0.18(5) 0.22(6) 0.05(4) -0.04(4) -0.04(4)
F18' 0.07(3) 0.21(5) 0.13(5) 0.02(4) 0.04(3) 0.02(3)
F19 0.14(4) 0.25(6) 0.35(9) 0.05(6) -0.12(5) -0.04(4)
F20 0.24(6) 0.18(5) 0.18(5) -0.03(4) -0.04(4) -0.05(4)
F21 0.20(4) 0.23(4) 0.15(3) -0.09(3) 0.01(3) -0.04(3)
F22 0.20(4) 0.26(5) 0.22(5) 0.03(4) 0.05(4) 0.05(4)
F23 0.26(4) 0.16(3) 0.14(3) 0.00(3) -0.04(3) -0.10(3)
F24 0.28(5) 0.20(4) 0.19(4) 0.02(3) -0.08(4) -0.06(4)
C1 0.010(11) 0.030(15) 0.030(17) 0.006(12) -0.002(10) -0.002(10)
C2 0.023(12) 0.020(13) 0.028(17) 0.005(12) 0.000(11) 0.000(10)
C3 0.019(12) 0.026(14) 0.028(16) 0.005(12) -0.007(11) -0.003(10)
C4 0.014(11) 0.027(14) 0.026(16) -0.002(12) -0.003(10) -0.005(10)
C5 0.017(12) 0.021(14) 0.06(2) 0.020(15) 0.000(13) -0.008(10)
C6 0.017(11) 0.004(10) 0.043(19) -0.006(11) -0.009(11) 0.000(8)
C7 0.010(11) 0.019(13) 0.029(16) -0.001(11) 0.003(10) -0.007(9)
C8 0.013(11) 0.021(12) 0.025(15) -0.012(11) -0.001(10) 0.003(9)
C9 0.012(11) 0.018(13) 0.033(17) -0.004(11) 0.000(10) -0.006(9)
C10 0.016(11) 0.024(13) 0.022(15) 0.000(11) -0.003(10) -0.001(9)
C11 0.008(10) 0.024(12) 0.016(14) -0.003(10) 0.000(9) -0.001(9)
C12 0.014(9) 0.002(8) 0.013(10) 0.001(8) 0.000(7) 0.001(7)
C13 0.030(14) 0.030(16) 0.039(19) 0.012(14) 0.001(13) 0.005(12)
C14 0.026(14) 0.022(14) 0.06(2) 0.015(14) 0.009(14) 0.006(11)
C15 0.026(13) 0.029(15) 0.05(2) 0.007(15) -0.006(14) -0.001(11)
C16 0.034(16) 0.042(18) 0.05(2) 0.018(16) 0.016(15) -0.007(14)
C17 0.021(13) 0.027(15) 0.043(19) 0.005(13) 0.001(12) 0.004(11)
C18 0.023(13) 0.036(17) 0.05(2) 0.005(15) 0.003(13) -0.010(12)
C19 0.022(12) 0.032(15) 0.033(17) 0.009(12) 0.003(11) 0.017(11)
C20 0.017(11) 0.034(15) 0.033(16) -0.005(13) 0.001(12) -0.002(10)
C21 0.036(15) 0.019(14) 0.05(2) -0.001(13) -0.003(13) -0.001(12)
C22 0.016(12) 0.032(15) 0.037(18) -0.001(13) 0.005(11) 0.005(11)
C23 0.028(14) 0.030(16) 0.04(2) -0.013(14) -0.005(12) 0.006(12)
C24 0.023(13) 0.030(15) 0.05(2) -0.010(14) 0.008(13) -0.001(11)
C25 0.023(13) 0.035(15) 0.035(17) -0.004(14) 0.009(12) 0.002(11)
C26 0.019(13) 0.030(16) 0.08(3) -0.007(17) 0.003(15) 0.002(11)
C27 0.028(15) 0.032(17) 0.09(3) -0.003(18) 0.014(17) -0.003(12)
C28 0.025(13) 0.039(17) 0.031(17) -0.006(13) 0.004(12) -0.003(12)
C29 0.022(13) 0.026(15) 0.041(18) -0.011(13) 0.000(12) 0.002(11)
C30 0.022(12) 0.028(14) 0.026(15) -0.008(12) -0.001(12) -0.008(10)
C31 0.024(13) 0.035(16) 0.038(18) -0.016(13) -0.002(12) -0.005(12)
C32 0.013(12) 0.039(17) 0.06(2) -0.016(16) 0.011(12) 0.002(11)
C33 0.019(12) 0.028(14) 0.037(18) 0.000(12) -0.004(11) -0.002(11)
C34 0.024(14) 0.031(16) 0.05(2) -0.006(14) -0.010(13) 0.000(12)
C35 0.026(12) 0.032(15) 0.028(16) -0.005(13) -0.009(12) 0.003(11)
C36 0.021(13) 0.036(16) 0.05(2) -0.017(15) 0.007(13) -0.007(11)
C37 0.026(13) 0.030(15) 0.05(2) -0.002(15) -0.007(13) -0.006(11)
C38 0.023(13) 0.025(14) 0.05(2) -0.011(14) 0.007(13) 0.000(11)
C39 0.026(14) 0.040(16) 0.034(18) -0.009(14) -0.009(12) 0.002(12)
C40 0.025(13) 0.035(16) 0.032(18) -0.004(13) 0.004(11) -0.004(12)
C41 0.029(14) 0.043(18) 0.033(18) -0.017(14) -0.009(12) 0.006(13)
C42 0.025(14) 0.045(18) 0.038(18) -0.008(15) 0.002(13) 0.002(12)
C43 0.024(13) 0.026(14) 0.044(19) 0.009(14) -0.005(13) -0.010(11)
C44 0.022(14) 0.037(17) 0.06(2) 0.000(16) 0.008(14) -0.010(12)
C45 0.018(12) 0.032(15) 0.04(2) 0.009(14) -0.006(12) -0.002(11)
C46 0.039(16) 0.034(17) 0.05(2) 0.012(16) -0.007(15) -0.009(13)
C47 0.032(14) 0.030(15) 0.04(2) 0.014(14) -0.014(13) -0.008(12)
C48 0.025(14) 0.023(14) 0.06(2) 0.009(14) 0.001(13) -0.002(11)
C49 0.025(13) 0.030(14) 0.043(18) 0.008(14) -0.011(13) -0.004(11)
C50 0.021(12) 0.031(14) 0.021(15) 0.001(12) 0.003(11) 0.002(10)
C51 0.023(13) 0.034(16) 0.040(19) -0.001(14) -0.002(12) -0.009(12)
C52 0.014(12) 0.035(17) 0.06(2) 0.016(15) -0.007(12) 0.007(11)
C53 0.026(14) 0.039(17) 0.036(18) 0.015(14) -0.005(13) -0.009(12)
C54 0.024(13) 0.034(16) 0.045(19) 0.022(14) 0.013(13) -0.006(12)
C55 0.034(15) 0.024(15) 0.05(2) 0.027(14) 0.005(13) -0.004(12)
C56 0.025(14) 0.026(15) 0.05(2) 0.017(14) 0.011(13) 0.004(11)
C57 0.024(13) 0.040(18) 0.05(2) 0.020(16) -0.006(12) -0.015(12)
C58 0.045(19) 0.05(2) 0.06(2) -0.006(18) 0.014(17) 0.004(16)
C59 0.043(17) 0.044(18) 0.05(2) -0.002(17) -0.004(17) 0.008(15)
C60 0.040(18) 0.038(19) 0.08(3) 0.013(19) 0.002(17) -0.009(15)
C61 0.040(18) 0.05(2) 0.10(3) 0.05(2) 0.002(19) 0.008(16)
C62 0.05(2) 0.06(2) 0.04(2) 0.027(17) -0.013(16) -0.014(17)
C63 0.038(16) 0.018(13) 0.040(19) -0.002(12) -0.008(13) 0.001(12)
C64 0.026(14) 0.031(15) 0.035(18) -0.004(13) -0.002(11) -0.007(12)
C65 0.030(14) 0.032(16) 0.040(19) 0.004(13) -0.016(13) -0.001(12)
C66 0.029(14) 0.029(15) 0.036(18) -0.003(13) -0.004(12) -0.002(12)
C67 0.029(14) 0.037(17) 0.032(18) -0.003(13) -0.002(12) 0.000(12)
C68 0.06(2) 0.029(19) 0.13(4) 0.01(2) 0.00(2) 0.007(17)
C69 0.041(18) 0.032(18) 0.07(3) 0.004(17) 0.007(17) -0.012(14)
C70 0.038(18) 0.038(19) 0.09(3) 0.001(19) -0.031(18) 0.002(15)
C71 0.06(2) 0.07(3) 0.04(2) 0.019(19) -0.016(17) -0.032(19)
C72 0.11(4) 0.09(4) 0.06(3) -0.03(3) 0.02(3) 0.00(3)
C73 0.020(12) 0.037(15) 0.034(16) 0.000(14) 0.005(12) 0.004(11)
C74 0.045(17) 0.027(15) 0.036(19) -0.005(13) 0.003(14) 0.005(13)
C75 0.027(14) 0.028(15) 0.05(2) -0.005(14) 0.005(13) -0.001(12)
C76 0.025(13) 0.031(15) 0.041(18) 0.002(14) 0.005(13) 0.010(11)
C77 0.012(11) 0.024(14) 0.042(19) -0.003(12) 0.009(11) -0.001(10)
C78 0.046(19) 0.06(2) 0.05(2) 0.011(18) 0.009(16) -0.005(17)
C79 0.06(2) 0.08(3) 0.03(2) -0.015(19) -0.010(16) -0.007(19)
C80 0.04(2) 0.04(2) 0.11(4) 0.00(2) 0.01(2) -0.001(16)
C81 0.044(18) 0.039(18) 0.06(2) 0.014(16) -0.013(16) 0.017(15)
C82 0.036(17) 0.05(2) 0.06(2) -0.015(18) -0.005(16) -0.005(14)
C83 0.039(17) 0.038(18) 0.04(2) 0.010(15) 0.004(14) 0.011(14)
C84 0.06(2) 0.033(17) 0.04(2) 0.023(16) -0.017(16) -0.031(16)
C85 0.06(2) 0.034(17) 0.020(16) 0.007(13) 0.004(14) -0.001(15)
C86 0.048(18) 0.034(17) 0.027(18) -0.001(14) -0.001(13) -0.005(14)
C87 0.040(17) 0.032(17) 0.06(2) 0.015(16) -0.020(15) 0.005(14)
C88 0.06(2) 0.026(17) 0.08(3) 0.002(18) 0.00(2) 0.005(15)
C89 0.06(3) 0.08(3) 0.09(4) 0.02(3) -0.01(2) -0.04(2)
C90 0.07(3) 0.11(4) 0.07(3) 0.03(3) 0.01(2) -0.01(3)
C91 0.06(2) 0.07(2) 0.03(2) -0.004(17) -0.012(16) -0.008(18)
C92 0.040(17) 0.05(2) 0.05(2) 0.012(16) -0.002(15) 0.011(15)
C93 0.028(14) 0.018(13) 0.05(2) -0.009(13) 0.011(12) 0.005(11)
C94 0.031(15) 0.035(17) 0.06(3) -0.020(17) -0.004(15) 0.009(13)
C95 0.024(14) 0.06(2) 0.027(17) -0.023(16) 0.002(12) 0.000(14)
C96 0.026(14) 0.040(16) 0.035(18) -0.011(14) 0.006(12) -0.003(12)
C97 0.027(14) 0.030(15) 0.035(17) 0.001(13) 0.008(12) -0.005(12)
C98 0.047(18) 0.026(16) 0.06(2) -0.001(15) -0.005(16) 0.002(13)
C99 0.05(2) 0.04(2) 0.09(3) -0.03(2) 0.00(2) -0.004(16)
C100 0.05(2) 0.07(3) 0.05(3) -0.02(2) -0.002(18) 0.017(19)
C101 0.05(2) 0.035(18) 0.05(2) 0.001(16) 0.016(16) 0.001(15)
C102 0.014(12) 0.048(18) 0.05(2) -0.009(17) 0.008(13) 0.008(12)
C103 0.017(12) 0.029(15) 0.039(18) 0.003(13) -0.012(11) -0.001(11)
C104 0.06(2) 0.027(15) 0.032(19) 0.010(13) -0.008(14) 0.013(14)
C105 0.019(13) 0.029(16) 0.06(2) 0.011(14) 0.013(13) -0.007(11)
C106 0.039(16) 0.022(15) 0.05(2) 0.019(14) -0.002(14) -0.004(12)
C107 0.020(12) 0.028(15) 0.044(19) 0.004(13) -0.001(11) 0.006(11)
C108 0.037(17) 0.05(2) 0.04(2) 0.004(16) -0.005(14) -0.008(14)
C109 0.05(2) 0.039(19) 0.05(2) -0.002(16) -0.020(17) -0.003(15)
C110 0.044(17) 0.06(2) 0.033(19) 0.017(16) 0.015(14) 0.000(15)
C111 0.07(2) 0.04(2) 0.06(3) -0.003(19) -0.01(2) 0.001(18)
C112 0.021(13) 0.05(2) 0.05(2) -0.016(16) -0.007(13) 0.004(13)
C113 0.015(12) 0.022(14) 0.04(2) -0.001(13) -0.010(11) -0.009(10)
C114 0.026(13) 0.026(14) 0.05(2) 0.001(14) 0.014(13) -0.001(11)
C115 0.031(15) 0.030(15) 0.04(2) -0.002(13) 0.015(13) -0.010(12)
C116 0.045(17) 0.020(14) 0.028(17) 0.012(12) 0.014(13) 0.000(12)
C117 0.019(12) 0.031(15) 0.039(17) -0.003(14) 0.008(12) -0.011(11)
C118 0.021(14) 0.07(2) 0.039(19) -0.023(17) -0.007(12) -0.008(14)
C119 0.031(15) 0.042(18) 0.036(18) -0.016(14) 0.016(13) 0.002(13)
C120 0.035(16) 0.06(2) 0.04(2) 0.014(17) -0.006(14) -0.007(14)
C121 0.05(2) 0.037(19) 0.06(3) 0.018(17) -0.005(17) 0.008(15)
C122 0.039(16) 0.05(2) 0.04(2) -0.013(16) 0.024(14) -0.023(15)
C123 0.07(3) 0.08(3) 0.06(3) -0.04(2) 0.04(2) -0.05(2)
C124 0.08(3) 0.05(2) 0.06(3) -0.02(2) -0.02(2) 0.01(2)
C125 0.038(18) 0.06(2) 0.05(2) -0.025(19) -0.009(16) 0.000(17)
C126 0.06(2) 0.029(17) 0.04(2) -0.009(14) -0.005(15) -0.017(14)
C127 0.035(18) 0.10(3) 0.06(3) -0.05(2) -0.002(17) 0.002(19)
C128 0.13(4) 0.16(4) 0.08(3) -0.04(3) 0.06(3) -0.06(3)
C129 0.19(5) 0.06(3) 0.10(4) -0.01(3) -0.05(3) -0.01(3)
C130 0.04(2) 0.15(4) 0.12(4) -0.05(3) -0.03(2) 0.00(3)
C131 0.25(8) 0.07(4) 0.09(4) 0.01(3) -0.02(5) -0.08(4)
C132 0.07(3) 0.11(4) 0.21(7) -0.11(5) -0.02(4) 0.02(3)
C133 0.046(19) 0.035(18) 0.05(2) 0.006(15) -0.005(15) 0.007(14)
C134 0.046(19) 0.033(18) 0.07(3) -0.004(18) 0.005(17) -0.001(15)
C135 0.10(4) 0.08(4) 0.07(3) 0.02(3) 0.03(3) 0.01(3)
C136 0.07(3) 0.10(4) 0.12(5) 0.00(4) 0.00(3) 0.03(3)
C137 0.09(3) 0.05(2) 0.12(4) 0.01(3) -0.01(3) 0.01(2)
C138 0.11(4) 0.11(4) 0.15(4) 0.05(4) -0.01(3) 0.03(3)
C140 0.21(5) 0.08(3) 0.06(3) -0.02(3) -0.03(3) -0.06(3)
C141 0.05(2) 0.08(3) 0.04(2) 0.002(19) -0.019(16) 0.010(19)
Cl1 0.053(5) 0.057(6) 0.070(7) -0.009(5) 0.004(4) 0.005(4)
Cl2 0.084(8) 0.121(11) 0.111(12) 0.016(9) -0.016(7) 0.052(8)
C142 0.06(2) 0.06(2) 0.07(3) 0.02(2) 0.008(19) 0.013(18)
Cl3 0.043(5) 0.045(5) 0.099(8) 0.016(5) -0.007(5) -0.009(4)
Cl4 0.086(8) 0.121(11) 0.080(9) 0.011(7) -0.019(6) -0.069(8)
C143 0.10(4) 0.10(4) 0.16(6) 0.02(4) -0.01(4) -0.05(3)
Cl5 0.118(12) 0.147(15) 0.121(13) 0.042(12) -0.010(10) -0.001(10)
Cl6 0.080(9) 0.153(15) 0.144(15) 0.013(12) -0.003(9) -0.008(9)
C144 0.20(7) 0.10(5) 0.13(6) 0.02(4) 0.02(5) 0.03(5)
Cl7 0.22(2) 0.30(3) 0.104(14) -0.075(16) -0.036(13) 0.18(2)
Cl8 0.118(12) 0.125(13) 0.102(11) -0.031(9) 0.016(9) 0.042(10)
C145 0.31(8) 0.24(8) 0.29(8) 0.01(6) -0.03(6) 0.00(6)
Cl9 0.23(3) 0.34(4) 0.28(3) -0.09(3) 0.08(3) 0.09(3)
Cl10 0.38(4) 0.38(4) 0.23(3) -0.13(3) 0.00(3) 0.09(4)

loop_
_atom_type_symbol
_atom_type_description
_atom_type_scat_dispersion_real
_atom_type_scat_dispersion_imag
_atom_type_scat_source
C C 0.0033 0.0016 'International Tables Vol C Tables 4.2.6.8 and 6.1.1.4'
H H 0.0000 0.0000 'International Tables Vol C Tables 4.2.6.8 and 6.1.1.4'
N N 0.0061 0.0033 'International Tables Vol C Tables 4.2.6.8 and 6.1.1.4'
O O 0.0106 0.0060 'International Tables Vol C Tables 4.2.6.8 and 6.1.1.4'
F F 0.0171 0.0103 'International Tables Vol C Tables 4.2.6.8 and 6.1.1.4'
S S 0.1246 0.1234 'International Tables Vol C Tables 4.2.6.8 and 6.1.1.4'
Cl Cl 0.1484 0.1585 'International Tables Vol C Tables 4.2.6.8 and 6.1.1.4'
Rh Rh -1.1178 0.9187 'International Tables Vol C Tables 4.2.6.8 and 6.1.1.4'

loop_
_geom_angle_atom_site_label_1
_geom_angle_atom_site_label_2
_geom_angle_atom_site_label_3
_geom_angle
O2 Rh1 O1 80.0(7)
O2 Rh1 C56 121.8(11)
O1 Rh1 C56 157.6(11)
O2 Rh1 C54 107.5(10)
O1 Rh1 C54 104.7(9)
C56 Rh1 C54 65.9(10)
O2 Rh1 C55 96.5(10)
O1 Rh1 C55 142.2(9)
C56 Rh1 C55 39.5(11)
C54 Rh1 C55 40.1(11)
O2 Rh1 C53 143.3(9)
O1 Rh1 C53 94.6(10)
C56 Rh1 C53 65.1(11)
C54 Rh1 C53 38.4(12)
C55 Rh1 C53 65.9(12)
O2 Rh1 C57 160.3(10)
O1 Rh1 C57 119.2(11)
C56 Rh1 C57 38.6(13)
C54 Rh1 C57 65.8(11)
C55 Rh1 C57 66.2(12)
C53 Rh1 C57 39.4(11)
O2 Rh1 N11 85.5(9)
O1 Rh1 N11 85.6(8)
C56 Rh1 N11 100.2(9)
C54 Rh1 N11 164.4(11)
C55 Rh1 N11 131.9(10)
C53 Rh1 N11 130.6(11)
C57 Rh1 N11 99.0(10)
N3 Rh2 N9 87.6(9)
N3 Rh2 C63 108.0(11)
N9 Rh2 C63 104.3(10)
N3 Rh2 N1 77.3(9)
N9 Rh2 N1 90.8(8)
C63 Rh2 N1 164.1(10)
N3 Rh2 C65 116.6(10)
N9 Rh2 C65 155.3(11)
C63 Rh2 C65 65.0(11)
N1 Rh2 C65 99.1(10)
N3 Rh2 C67 145.4(11)
N9 Rh2 C67 92.8(10)
C63 Rh2 C67 38.7(11)
N1 Rh2 C67 137.2(10)
C65 Rh2 C67 64.6(11)
N3 Rh2 C64 94.1(10)
N9 Rh2 C64 141.7(10)
C63 Rh2 C64 39.1(11)
N1 Rh2 C64 127.0(9)
C65 Rh2 C64 38.8(11)
C67 Rh2 C64 65.1(11)
N3 Rh2 C66 155.0(10)
N9 Rh2 C66 117.3(10)
C63 Rh2 C66 65.6(11)
N1 Rh2 C66 103.1(10)
C65 Rh2 C66 38.4(11)
C67 Rh2 C66 39.3(10)
C64 Rh2 C66 65.4(11)
N4 Rh3 N15 88.1(8)
N4 Rh3 C75 112.9(10)
N15 Rh3 C75 100.4(10)
N4 Rh3 N2 77.4(8)
N15 Rh3 N2 90.5(8)
C75 Rh3 N2 165.1(9)
N4 Rh3 C77 109.9(10)
N15 Rh3 C77 160.2(10)
C75 Rh3 C77 65.6(10)
N2 Rh3 C77 101.3(9)
N4 Rh3 C76 94.2(10)
N15 Rh3 C76 136.0(10)
C75 Rh3 C76 39.1(11)
N2 Rh3 C76 133.0(10)
C77 Rh3 C76 38.0(10)
N4 Rh3 C74 152.1(10)
N15 Rh3 C74 95.2(11)
C75 Rh3 C74 39.3(12)
N2 Rh3 C74 130.2(10)
C77 Rh3 C74 65.0(11)
C76 Rh3 C74 64.5(12)
N4 Rh3 C73 149.5(9)
N15 Rh3 C73 122.4(10)
C75 Rh3 C73 64.8(11)
N2 Rh3 C73 100.8(9)
C77 Rh3 C73 40.0(11)
C76 Rh3 C73 64.4(11)
C74 Rh3 C73 37.3(11)
O3 Rh4 O4 79.4(7)
O3 Rh4 C87 111.3(10)
O4 Rh4 C87 106.5(12)
O3 Rh4 C85 115.6(10)
O4 Rh4 C85 164.4(10)
C87 Rh4 C85 65.4(14)
O3 Rh4 C84 156.2(11)
O4 Rh4 C84 124.4(11)
C87 Rh4 C84 65.3(13)
C85 Rh4 C84 40.7(13)
O3 Rh4 N13 85.2(8)
O4 Rh4 N13 84.1(8)
C87 Rh4 N13 161.5(11)
C85 Rh4 N13 100.6(12)
C84 Rh4 N13 96.2(11)
O3 Rh4 C83 148.8(10)
O4 Rh4 C83 97.9(10)
C87 Rh4 C83 39.2(12)
C85 Rh4 C83 67.2(13)
C84 Rh4 C83 39.4(13)
N13 Rh4 C83 125.7(11)
O3 Rh4 C86 97.6(9)
O4 Rh4 C86 140.7(10)
C87 Rh4 C86 37.8(13)
C85 Rh4 C86 38.2(12)
C84 Rh4 C86 64.8(12)
N13 Rh4 C86 135.1(11)
C83 Rh4 C86 64.8(13)
O5 Rh5 O6 78.9(7)
O5 Rh5 C95 119.3(12)
O6 Rh5 C95 161.2(11)
O5 Rh5 C97 106.2(9)
O6 Rh5 C97 106.4(10)
C95 Rh5 C97 65.8(11)
O5 Rh5 C94 159.3(12)
O6 Rh5 C94 121.2(11)
C95 Rh5 C94 40.2(14)
C97 Rh5 C94 65.7(11)
O5 Rh5 C96 95.2(9)
O6 Rh5 C96 143.7(9)
C95 Rh5 C96 38.0(11)
C97 Rh5 C96 40.5(11)
C94 Rh5 C96 66.0(12)
O5 Rh5 N10 84.5(7)
O6 Rh5 N10 86.5(8)
C95 Rh5 N10 99.3(10)
C97 Rh5 N10 164.4(10)
C94 Rh5 N10 100.4(10)
C96 Rh5 N10 129.0(10)
O5 Rh5 C93 142.7(9)
O6 Rh5 C93 96.8(10)
C95 Rh5 C93 66.2(13)
C97 Rh5 C93 39.0(10)
C94 Rh5 C93 39.0(11)
C96 Rh5 C93 66.5(11)
N10 Rh5 C93 132.6(9)
N7 Rh6 N12 86.3(9)
N7 Rh6 N5 75.2(9)
N12 Rh6 N5 91.3(7)
N7 Rh6 C105 147.9(10)
N12 Rh6 C105 94.8(9)
N5 Rh6 C105 136.7(11)
N7 Rh6 C106 108.7(11)
N12 Rh6 C106 103.6(10)
N5 Rh6 C106 164.7(9)
C105 Rh6 C106 39.8(12)
N7 Rh6 C107 95.6(10)
N12 Rh6 C107 141.4(9)
N5 Rh6 C107 126.6(9)
C105 Rh6 C107 64.2(11)
C106 Rh6 C107 39.4(11)
N7 Rh6 C103 116.2(10)
N12 Rh6 C103 156.8(10)
N5 Rh6 C103 99.7(9)
C105 Rh6 C103 63.3(10)
C106 Rh6 C103 65.2(11)
C107 Rh6 C103 37.4(10)
N7 Rh6 C104 155.2(10)
N12 Rh6 C104 118.3(11)
N5 Rh6 C104 104.7(10)
C105 Rh6 C104 36.7(11)
C106 Rh6 C104 65.3(12)
C107 Rh6 C104 64.1(11)
C103 Rh6 C104 39.0(12)
C12 Rh7 N14 87.5(9)
C12 Rh7 N6 78.4(8)
N14 Rh7 N6 90.7(8)
C12 Rh7 C116 111.7(10)
N14 Rh7 C116 99.8(10)
N6 Rh7 C116 165.6(9)
C12 Rh7 C117 94.2(10)
N14 Rh7 C117 134.8(10)
N6 Rh7 C117 133.9(10)
C116 Rh7 C117 38.3(11)
C12 Rh7 C115 151.2(10)
N14 Rh7 C115 94.8(10)
N6 Rh7 C115 130.2(10)
C116 Rh7 C115 39.6(11)
C117 Rh7 C115 64.2(11)
C12 Rh7 C113 111.1(10)
N14 Rh7 C113 159.3(11)
N6 Rh7 C113 101.7(9)
C116 Rh7 C113 65.5(11)
C117 Rh7 C113 38.7(10)
C115 Rh7 C113 64.5(11)
C12 Rh7 C114 148.2(10)
N14 Rh7 C114 124.2(10)
N6 Rh7 C114 99.4(9)
C116 Rh7 C114 66.5(10)
C117 Rh7 C114 64.3(11)
C115 Rh7 C114 39.6(11)
C113 Rh7 C114 37.8(11)
C123 Rh8 O7 117.8(15)
C123 Rh8 C124 38.7(17)
O7 Rh8 C124 96.1(12)
C123 Rh8 O8 162.5(14)
O7 Rh8 O8 79.6(7)
C124 Rh8 O8 144.8(13)
C123 Rh8 C127 38.7(17)
O7 Rh8 C127 156.5(15)
C124 Rh8 C127 64.7(16)
O8 Rh8 C127 123.9(15)
C123 Rh8 N16 97.8(14)
O7 Rh8 N16 85.5(8)
C124 Rh8 N16 130.4(13)
O8 Rh8 N16 84.3(8)
C127 Rh8 N16 96.7(11)
C123 Rh8 C126 64.1(13)
O7 Rh8 C126 146.2(11)
C124 Rh8 C126 63.9(14)
O8 Rh8 C126 101.0(10)
C127 Rh8 C126 38.3(13)
N16 Rh8 C126 128.2(11)
C123 Rh8 C125 67.1(14)
O7 Rh8 C125 108.6(11)
C124 Rh8 C125 40.5(12)
O8 Rh8 C125 107.6(11)
C127 Rh8 C125 66.3(13)
N16 Rh8 C125 162.7(11)
C126 Rh8 C125 38.6(13)
C4 N1 C1 119(2)
C4 N1 Rh2 128.5(19)
C1 N1 Rh2 112.1(18)
C2 N2 C3 117(2)
C2 N2 Rh3 132(2)
C3 N2 Rh3 111.7(18)
C5 N3 O2 116(2)
C5 N3 Rh2 120.2(19)
O2 N3 Rh2 124.3(18)
C6 N4 O4 115(2)
C6 N4 Rh3 120.0(18)
O4 N4 Rh3 124.7(16)
C10 N5 C7 118(2)
C10 N5 Rh6 126.5(19)
C7 N5 Rh6 115.0(17)
C8 N6 C9 117(2)
C8 N6 Rh7 132.2(19)
C9 N6 Rh7 111.3(16)
C11 N7 O6 119(2)
C11 N7 Rh6 118.5(17)
O6 N7 Rh6 122.8(16)
C12 N8 O7 128(2)
C12 N8 C9 115(3)
O7 N8 C9 117(3)
C17 N9 C13 117(2)
C17 N9 Rh2 122.4(18)
C13 N9 Rh2 119.4(18)
C18 N10 C22 117(2)
C18 N10 Rh5 122.8(17)
C22 N10 Rh5 120.3(17)
C23 N11 C27 117(2)
C23 N11 Rh1 123.9(19)
C27 N11 Rh1 118.9(19)
C28 N12 C32 116(2)
C28 N12 Rh6 121.9(19)
C32 N12 Rh6 121.4(17)
C33 N13 C37 118(2)
C33 N13 Rh4 122.0(19)
C37 N13 Rh4 120(2)
C42 N14 C38 119(2)
C42 N14 Rh7 119.6(19)
C38 N14 Rh7 120.7(18)
C43 N15 C47 117(2)
C43 N15 Rh3 120.2(17)
C47 N15 Rh3 122.4(18)
C48 N16 C52 119(2)
C48 N16 Rh8 119.7(17)
C52 N16 Rh8 120.8(17)
C5 O1 Rh1 106.4(17)
N3 O2 Rh1 109.9(16)
C6 O3 Rh4 109.2(15)
N4 O4 Rh4 109.9(15)
C11 O5 Rh5 110.0(15)
N7 O6 Rh5 109.6(14)
N8 O7 Rh8 106.2(17)
C12 O8 Rh8 110.8(14)
O9 S1 O10 114.6(14)
O9 S1 O11 114.6(14)
O10 S1 O11 115.2(14)
O9 S1 C133 103.7(15)
O10 S1 C133 103.5(15)
O11 S1 C133 103.1(14)
O12 S2 O13 117.0(16)
O12 S2 O14 115.3(14)
O13 S2 O14 114.0(14)
O12 S2 C134 102.0(16)
O13 S2 C134 102.5(18)
O14 S2 C134 103.0(15)
O17 S3 O16 115.5(18)
O17 S3 O15 115.5(18)
O16 S3 O15 113.7(16)
O17 S3 C135 105(2)
O16 S3 C135 105(2)
O15 S3 C135 100(2)
O18 S4 O20 118(2)
O18 S4 O19 113(2)
O20 S4 O19 113(3)
O18 S4 C136 104(2)
O20 S4 C136 107(3)
O19 S4 C136 100(3)
O22 S5 O21 115(2)
O22 S5 O23 114(3)
O21 S5 O23 116(3)
O22 S5 C137 109(2)
O21 S5 C137 104(2)
O23 S5 C137 96(3)
O26 S6 O24 117(3)
O26 S6 O25 115(4)
O24 S6 O25 108(3)
O26 S6 C138 113(3)
O24 S6 C138 107(2)
O25 S6 C138 96(3)
O27 S7 O29 115(3)
O27 S7 O28 124(4)
O29 S7 O28 114(4)
O27 S7 C139 108(3)
O29 S7 C139 99(4)
O28 S7 C139 90(3)
O31 S8 O32 111(4)
O31 S8 O30 111(3)
O32 S8 O30 124(5)
O31 S8 C140 105(4)
O32 S8 C140 102(4)
O30 S8 C140 100(3)
N1 C1 C2 119(3)
N1 C1 C5 120(3)
C2 C1 C5 121(3)
N2 C2 C1 123(3)
N2 C3 C4 121(3)
N2 C3 C6 117(2)
C4 C3 C6 121(3)
N1 C4 C3 120(3)
O1 C5 N3 128(2)
O1 C5 C1 121(3)
N3 C5 C1 110(3)
O3 C6 N4 126(2)
O3 C6 C3 121(2)
N4 C6 C3 113(3)
N5 C7 C8 121(2)
N5 C7 C11 114(2)
C8 C7 C11 125(3)
N6 C8 C7 123(3)
N6 C9 C10 120(2)
N6 C9 N8 117(2)
C10 C9 N8 124(3)
N5 C10 C9 121(3)
N7 C11 O5 123(2)
N7 C11 C7 117(2)
O5 C11 C7 121(2)
N8 C12 O8 115(2)
N8 C12 Rh7 118.0(18)
O8 C12 Rh7 126.4(16)
C14 C13 N9 121(3)
C13 C14 C15 121(3)
C16 C15 C14 117(2)
C16 C15 C20 121(3)
C14 C15 C20 121(3)
C15 C16 C17 119(3)
N9 C17 C16 123(3)
N10 C18 C19 124(3)
C18 C19 C20 121(3)
C19 C20 C21 118(2)
C19 C20 C15 121(2)
C21 C20 C15 121(2)
C22 C21 C20 118(3)
N10 C22 C21 122(3)
N11 C23 C24 125(3)
C23 C24 C25 119(3)
C26 C25 C24 117(2)
C26 C25 C30 120(3)
C24 C25 C30 123(2)
C25 C26 C27 120(3)
N11 C27 C26 121(3)
N12 C28 C29 123(3)
C30 C29 C28 121(3)
C29 C30 C31 116(2)
C29 C30 C25 124(2)
C31 C30 C25 120(2)
C32 C31 C30 119(2)
N12 C32 C31 125(3)
N13 C33 C34 121(3)
C35 C34 C33 118(3)
C36 C35 C34 120(2)
C36 C35 C40 121(2)
C34 C35 C40 118(2)
C35 C36 C37 117(3)
N13 C37 C36 125(3)
C39 C38 N14 120(2)
C40 C39 C38 122(3)
C39 C40 C41 116(3)
C39 C40 C35 124(3)
C41 C40 C35 119(2)
C42 C41 C40 120(3)
N14 C42 C41 122(3)
N15 C43 C44 122(3)
C43 C44 C45 121(3)
C44 C45 C46 117(2)
C44 C45 C50 123(2)
C46 C45 C50 120(3)
C47 C46 C45 117(3)
N15 C47 C46 125(3)
N16 C48 C49 121(2)
C48 C49 C50 121(3)
C51 C50 C49 116(2)
C51 C50 C45 123(2)
C49 C50 C45 121(2)
C52 C51 C50 120(3)
N16 C52 C51 123(3)
C54 C53 C57 109(3)
C54 C53 C58 124(3)
C57 C53 C58 127(3)
C54 C53 Rh1 70.6(18)
C57 C53 Rh1 70.3(18)
C58 C53 Rh1 123(2)
C53 C54 C55 108(3)
C53 C54 C59 124(3)
C55 C54 C59 128(3)
C53 C54 Rh1 71.0(16)
C55 C54 Rh1 70.1(15)
C59 C54 Rh1 126(2)
C56 C55 C54 106(3)
C56 C55 C60 129(3)
C54 C55 C60 125(3)
C56 C55 Rh1 70.1(16)
C54 C55 Rh1 69.8(15)
C60 C55 Rh1 124(2)
C57 C56 C55 110(2)
C57 C56 C61 125(3)
C55 C56 C61 125(3)
C57 C56 Rh1 70.9(17)
C55 C56 Rh1 70.5(16)
C61 C56 Rh1 130(2)
C56 C57 C53 107(3)
C56 C57 C62 126(3)
C53 C57 C62 126(3)
C56 C57 Rh1 70.4(19)
C53 C57 Rh1 70.2(18)
C62 C57 Rh1 130(2)
C67 C63 C64 110(2)
C67 C63 C68 130(3)
C64 C63 C68 120(3)
C67 C63 Rh2 73.0(17)
C64 C63 Rh2 73.0(16)
C68 C63 Rh2 124(3)
C63 C64 C65 106(3)
C63 C64 C69 128(3)
C65 C64 C69 126(3)
C63 C64 Rh2 67.8(15)
C65 C64 Rh2 69.9(15)
C69 C64 Rh2 124(2)
C66 C65 C64 110(3)
C66 C65 C70 126(3)
C64 C65 C70 124(3)
C66 C65 Rh2 72.0(16)
C64 C65 Rh2 71.3(15)
C70 C65 Rh2 124(2)
C65 C66 C71 128(3)
C65 C66 C67 106(2)
C71 C66 C67 126(3)
C65 C66 Rh2 69.6(16)
C71 C66 Rh2 129(2)
C67 C66 Rh2 69.6(16)
C63 C67 C66 108(2)
C63 C67 C72 126(3)
C66 C67 C72 126(3)
C63 C67 Rh2 68.3(17)
C66 C67 Rh2 71.1(16)
C72 C67 Rh2 124(3)
C74 C73 C77 108(3)
C74 C73 C78 128(3)
C77 C73 C78 124(3)
C74 C73 Rh3 71.2(17)
C77 C73 Rh3 69.1(15)
C78 C73 Rh3 128(2)
C73 C74 C75 109(3)
C73 C74 C79 127(3)
C75 C74 C79 124(3)
C73 C74 Rh3 71.5(17)
C75 C74 Rh3 68.4(17)
C79 C74 Rh3 129(2)
C76 C75 C74 107(2)
C76 C75 C80 124(3)
C74 C75 C80 129(3)
C76 C75 Rh3 72.0(16)
C74 C75 Rh3 72.4(17)
C80 C75 Rh3 128(2)
C77 C76 C75 109(3)
C77 C76 C81 126(3)
C75 C76 C81 125(3)
C77 C76 Rh3 70.8(14)
C75 C76 Rh3 69.0(15)
C81 C76 Rh3 125(2)
C76 C77 C82 130(3)
C76 C77 C73 107(2)
C82 C77 C73 123(3)
C76 C77 Rh3 71.3(14)
C82 C77 Rh3 127(2)
C73 C77 Rh3 70.9(14)
C87 C83 C84 105(3)
C87 C83 C88 127(3)
C84 C83 C88 128(3)
C87 C83 Rh4 68.6(17)
C84 C83 Rh4 69.6(17)
C88 C83 Rh4 125(2)
C83 C84 C85 108(3)
C83 C84 C89 124(3)
C85 C84 C89 127(4)
C83 C84 Rh4 71.0(17)
C85 C84 Rh4 69.6(16)
C89 C84 Rh4 127(3)
C90 C85 C86 130(4)
C90 C85 C84 125(4)
C86 C85 C84 105(3)
C90 C85 Rh4 128(3)
C86 C85 Rh4 71.8(18)
C84 C85 Rh4 69.7(17)
C87 C86 C85 110(3)
C87 C86 C91 126(3)
C85 C86 C91 123(3)
C87 C86 Rh4 69.1(18)
C85 C86 Rh4 69.9(18)
C91 C86 Rh4 122(2)
C86 C87 C83 110(3)
C86 C87 C92 125(3)
C83 C87 C92 124(3)
C86 C87 Rh4 73.0(18)
C83 C87 Rh4 72.1(17)
C92 C87 Rh4 127(2)
C97 C93 C94 108(3)
C97 C93 C98 125(3)
C94 C93 C98 127(3)
C97 C93 Rh5 69.7(15)
C94 C93 Rh5 70.0(16)
C98 C93 Rh5 125(2)
C93 C94 C95 107(3)
C93 C94 C99 123(3)
C95 C94 C99 130(3)
C93 C94 Rh5 71.0(16)
C95 C94 Rh5 69.0(16)
C99 C94 Rh5 127(2)
C96 C95 C94 110(3)
C96 C95 C100 126(3)
C94 C95 C100 125(3)
C96 C95 Rh5 72.0(17)
C94 C95 Rh5 70.8(18)
C100 C95 Rh5 126(2)
C95 C96 C101 127(3)
C95 C96 C97 107(3)
C101 C96 C97 126(3)
C95 C96 Rh5 69.9(17)
C101 C96 Rh5 125(2)
C97 C96 Rh5 69.4(16)
C93 C97 C102 127(3)
C93 C97 C96 108(2)
C102 C97 C96 125(3)
C93 C97 Rh5 71.3(15)
C102 C97 Rh5 127(2)
C96 C97 Rh5 70.1(15)
C107 C103 C104 108(2)
C107 C103 C108 127(3)
C104 C103 C108 125(3)
C107 C103 Rh6 70.8(15)
C104 C103 Rh6 71.2(15)
C108 C103 Rh6 127(2)
C105 C104 C103 107(3)
C105 C104 C109 128(3)
C103 C104 C109 125(3)
C105 C104 Rh6 70(2)
C103 C104 Rh6 69.7(16)
C109 C104 Rh6 130(2)
C104 C105 C106 112(3)
C104 C105 C110 126(3)
C106 C105 C110 122(3)
C104 C105 Rh6 73.2(18)
C106 C105 Rh6 70.3(18)
C110 C105 Rh6 127(2)
C107 C106 C111 129(3)
C107 C106 C105 103(2)
C111 C106 C105 128(3)
C107 C106 Rh6 70.3(15)
C111 C106 Rh6 127(2)
C105 C106 Rh6 69.9(17)
C103 C107 C106 110(3)
C103 C107 C112 127(3)
C106 C107 C112 123(3)
C103 C107 Rh6 71.7(15)
C106 C107 Rh6 70.2(15)
C112 C107 Rh6 123(2)
C114 C113 C117 109(2)
C114 C113 C118 122(3)
C117 C113 C118 129(3)
C114 C113 Rh7 72.3(14)
C117 C113 Rh7 70.2(14)
C118 C113 Rh7 124(2)
C113 C114 C119 129(3)
C113 C114 C115 106(2)
C119 C114 C115 125(3)
C113 C114 Rh7 69.9(16)
C119 C114 Rh7 129(2)
C115 C114 Rh7 69.0(15)
C116 C115 C114 108(3)
C116 C115 C120 125(3)
C114 C115 C120 126(3)
C116 C115 Rh7 69.7(16)
C114 C115 Rh7 71.4(17)
C120 C115 Rh7 127.1(19)
C117 C116 C121 127(3)
C117 C116 C115 106(3)
C121 C116 C115 126(3)
C117 C116 Rh7 71.0(15)
C121 C116 Rh7 128(2)
C115 C116 Rh7 70.8(16)
C116 C117 C113 110(3)
C116 C117 C122 124(3)
C113 C117 C122 126(3)
C116 C117 Rh7 70.7(15)
C113 C117 Rh7 71.1(14)
C122 C117 Rh7 125(2)
C124 C123 C127 109(3)
C124 C123 C128 118(5)
C127 C123 C128 133(5)
C124 C123 Rh8 71(2)
C127 C123 Rh8 72(2)
C128 C123 Rh8 128(3)
C123 C124 C125 110(4)
C123 C124 C129 132(5)
C125 C124 C129 118(4)
C123 C124 Rh8 70(2)
C125 C124 Rh8 72(2)
C129 C124 Rh8 123(3)
C126 C125 C130 127(4)
C126 C125 C124 102(3)
C130 C125 C124 131(4)
C126 C125 Rh8 70.3(18)
C130 C125 Rh8 127(3)
C124 C125 Rh8 68(2)
C127 C126 C125 113(3)
C127 C126 C131 130(5)
C125 C126 C131 117(4)
C127 C126 Rh8 70.5(19)
C125 C126 Rh8 71.2(18)
C131 C126 Rh8 123(3)
C123 C127 C126 107(3)
C123 C127 C132 124(4)
C126 C127 C132 129(5)
C123 C127 Rh8 69(2)
C126 C127 Rh8 71.3(18)
C132 C127 Rh8 126(3)
F1 C133 F3 107(3)
F1 C133 F2 110(3)
F3 C133 F2 108(3)
F1 C133 S1 112(2)
F3 C133 S1 110(2)
F2 C133 S1 110(2)
F4 C134 F6 107(3)
F4 C134 F5 105(3)
F6 C134 F5 106(3)
F4 C134 S2 113(2)
F6 C134 S2 112(2)
F5 C134 S2 113(3)
F7 C135 F8 111(5)
F7 C135 F9 102(4)
F8 C135 F9 104(5)
F7 C135 S3 114(4)
F8 C135 S3 113(4)
F9 C135 S3 112(4)
F10 C136 F11 109(5)
F10 C136 F12 105(5)
F11 C136 F12 100(5)
F10 C136 S4 118(5)
F11 C136 S4 114(5)
F12 C136 S4 108(3)
F13 C137 F14 102(4)
F13 C137 F15 110(5)
F14 C137 F15 104(4)
F13 C137 S5 118(4)
F14 C137 S5 114(4)
F15 C137 S5 107(4)
F18' C138 F17 35(5)
F18' C138 F16 116(10)
F17 C138 F16 111(8)
F18' C138 F16' 115(7)
F17 C138 F16' 112(10)
F16 C138 F16' 4(9)
F18' C138 F17' 96(5)
F17 C138 F17' 61(5)
F16 C138 F17' 94(7)
F16' C138 F17' 98(5)
F18' C138 F18 62(4)
F17 C138 F18 97(5)
F16 C138 F18 93(6)
F16' C138 F18 89(5)
F17' C138 F18 157(5)
F18' C138 S6 127(4)
F17 C138 S6 129(7)
F16 C138 S6 115(10)
F16' C138 S6 115(7)
F17' C138 S6 95(4)
F18 C138 S6 101(3)
F20 C139 F21 98(5)
F20 C139 F19 110(6)
F21 C139 F19 99(6)
F20 C139 S7 114(5)
F21 C139 S7 113(5)
F19 C139 S7 119(5)
F22 C140 F23 103(5)
F22 C140 F24 108(6)
F23 C140 F24 94(4)
F22 C140 S8 127(5)
F23 C140 S8 104(4)
F24 C140 S8 115(4)
Cl2 C141 Cl1 113(2)
Cl3 C142 Cl4 108(2)
Cl5 C143 Cl6 113(3)
Cl7 C144 Cl8 112(4)
Cl9 C145 Cl10 102(7)

loop_
_geom_bond_atom_site_label_1
_geom_bond_atom_site_label_2
_geom_bond_distance
Rh1 O2 2.09(2)
Rh1 O1 2.094(19)
Rh1 C56 2.12(3)
Rh1 C54 2.12(3)
Rh1 C55 2.13(3)
Rh1 C53 2.13(3)
Rh1 C57 2.13(3)
Rh1 N11 2.17(2)
Rh2 N3 2.07(2)
Rh2 N9 2.12(2)
Rh2 C63 2.13(3)
Rh2 N1 2.13(2)
Rh2 C65 2.18(3)
Rh2 C67 2.19(3)
Rh2 C64 2.20(3)
Rh2 C66 2.21(3)
Rh3 N4 2.06(2)
Rh3 N15 2.10(2)
Rh3 C75 2.13(3)
Rh3 N2 2.16(2)
Rh3 C77 2.16(2)
Rh3 C76 2.17(3)
Rh3 C74 2.18(3)
Rh3 C73 2.19(3)
Rh4 O3 2.068(17)
Rh4 O4 2.08(2)
Rh4 C87 2.10(3)
Rh4 C85 2.13(3)
Rh4 C84 2.13(3)
Rh4 N13 2.13(2)
Rh4 C83 2.15(3)
Rh4 C86 2.15(3)
Rh5 O5 2.100(18)
Rh5 O6 2.100(19)
Rh5 C95 2.12(3)
Rh5 C97 2.14(3)
Rh5 C94 2.14(3)
Rh5 C96 2.15(3)
Rh5 N10 2.15(2)
Rh5 C93 2.16(2)
Rh6 N7 2.05(2)
Rh6 N12 2.115(18)
Rh6 N5 2.12(2)
Rh6 C105 2.15(3)
Rh6 C106 2.16(3)
Rh6 C107 2.16(3)
Rh6 C103 2.17(2)
Rh6 C104 2.19(3)
Rh7 C12 2.06(2)
Rh7 N14 2.11(2)
Rh7 N6 2.13(2)
Rh7 C116 2.15(3)
Rh7 C117 2.16(2)
Rh7 C115 2.17(3)
Rh7 C113 2.17(2)
Rh7 C114 2.20(3)
Rh8 C123 2.09(4)
Rh8 O7 2.089(18)
Rh8 C124 2.10(4)
Rh8 O8 2.107(19)
Rh8 C127 2.13(3)
Rh8 N16 2.13(2)
Rh8 C126 2.14(3)
Rh8 C125 2.15(3)
N1 C4 1.32(3)
N1 C1 1.34(3)
N2 C2 1.30(3)
N2 C3 1.37(3)
N3 C5 1.32(4)
N3 O2 1.34(3)
N4 C6 1.30(3)
N4 O4 1.39(3)
N5 C10 1.34(3)
N5 C7 1.35(3)
N6 C8 1.34(3)
N6 C9 1.39(3)
N7 C11 1.29(3)
N7 O6 1.38(3)
N8 C12 1.30(4)
N8 O7 1.32(3)
N8 C9 1.47(4)
N9 C17 1.34(3)
N9 C13 1.38(3)
N10 C18 1.32(4)
N10 C22 1.38(3)
N11 C23 1.33(3)
N11 C27 1.33(4)
N12 C28 1.33(3)
N12 C32 1.33(4)
N13 C33 1.33(4)
N13 C37 1.35(4)
N14 C42 1.31(4)
N14 C38 1.37(4)
N15 C43 1.35(3)
N15 C47 1.35(3)
N16 C48 1.34(3)
N16 C52 1.35(3)
O1 C5 1.27(4)
O3 C6 1.27(3)
O5 C11 1.32(3)
O8 C12 1.34(3)
O9 S1 1.41(2)
O10 S1 1.45(2)
O11 S1 1.46(2)
O12 S2 1.43(2)
O13 S2 1.43(2)
O14 S2 1.44(2)
O15 S3 1.45(2)
O16 S3 1.42(2)
O17 S3 1.41(3)
O18 S4 1.40(3)
O19 S4 1.48(4)
O20 S4 1.42(4)
O21 S5 1.48(3)
O22 S5 1.45(3)
O23 S5 1.52(4)
O24 S6 1.44(4)
O25 S6 1.47(4)
O26 S6 1.33(5)
O27 S7 1.36(4)
O28 S7 1.46(5)
O29 S7 1.43(4)
O30 S8 1.43(3)
O31 S8 1.33(5)
O32 S8 1.37(7)
S1 C133 1.84(3)
S2 C134 1.79(4)
S3 C135 1.81(5)
S4 C136 1.71(6)
S5 C137 1.72(5)
S6 C138 1.67(5)
S7 C139 1.84(5)
S8 C140 1.80(4)
F1 C133 1.29(4)
F2 C133 1.33(4)
F3 C133 1.33(4)
F4 C134 1.32(4)
F5 C134 1.37(4)
F6 C134 1.36(4)
F7 C135 1.25(6)
F8 C135 1.29(5)
F9 C135 1.35(6)
F10 C136 1.26(6)
F11 C136 1.36(6)
F12 C136 1.43(6)
F13 C137 1.29(5)
F14 C137 1.35(5)
F15 C137 1.40(5)
F16 C138 1.37(6)
F17 C138 1.28(5)
F18 C138 1.52(5)
F16' C138 1.38(5)
F17' C138 1.48(5)
F18' C138 1.27(5)
F19 C139 1.39(5)
F20 C139 1.36(5)
F21 C139 1.37(6)
F22 C140 1.24(5)
F23 C140 1.35(5)
F24 C140 1.36(4)
C1 C2 1.40(4)
C1 C5 1.50(4)
C3 C4 1.38(4)
C3 C6 1.50(4)
C7 C8 1.36(4)
C7 C11 1.42(4)
C9 C10 1.42(4)
C13 C14 1.34(4)
C14 C15 1.41(4)
C15 C16 1.36(4)
C15 C20 1.49(4)
C16 C17 1.39(4)
C18 C19 1.37(3)
C19 C20 1.37(4)
C20 C21 1.41(4)
C21 C22 1.40(4)
C23 C24 1.35(4)
C24 C25 1.38(4)
C25 C26 1.37(4)
C25 C30 1.48(3)
C26 C27 1.42(4)
C28 C29 1.38(4)
C29 C30 1.37(4)
C30 C31 1.40(4)
C31 C32 1.38(4)
C33 C34 1.43(4)
C34 C35 1.38(4)
C35 C36 1.38(4)
C35 C40 1.51(4)
C36 C37 1.38(4)
C38 C39 1.37(4)
C39 C40 1.36(4)
C40 C41 1.40(4)
C41 C42 1.39(4)
C43 C44 1.36(4)
C44 C45 1.39(4)
C45 C46 1.43(4)
C45 C50 1.46(3)
C46 C47 1.37(4)
C48 C49 1.38(4)
C49 C50 1.42(4)
C50 C51 1.39(4)
C51 C52 1.37(4)
C53 C54 1.40(4)
C53 C57 1.44(4)
C53 C58 1.51(4)
C54 C55 1.46(4)
C54 C59 1.51(4)
C55 C56 1.43(4)
C55 C60 1.46(5)
C56 C57 1.41(5)
C56 C61 1.48(4)
C57 C62 1.48(5)
C63 C67 1.43(4)
C63 C64 1.45(4)
C63 C68 1.49(4)
C64 C65 1.45(4)
C64 C69 1.46(4)
C65 C66 1.44(4)
C65 C70 1.51(4)
C66 C71 1.45(4)
C66 C67 1.48(4)
C67 C72 1.55(5)
C73 C74 1.40(4)
C73 C77 1.49(4)
C73 C78 1.51(4)
C74 C75 1.45(4)
C74 C79 1.48(5)
C75 C76 1.44(4)
C75 C80 1.52(4)
C76 C77 1.41(4)
C76 C81 1.49(4)
C77 C82 1.46(4)
C83 C87 1.43(5)
C83 C84 1.44(5)
C83 C88 1.52(5)
C84 C85 1.48(5)
C84 C89 1.54(4)
C85 C90 1.38(6)
C85 C86 1.40(4)
C86 C87 1.38(5)
C86 C91 1.53(4)
C87 C92 1.52(4)
C93 C97 1.43(4)
C93 C94 1.44(4)
C93 C98 1.47(4)
C94 C95 1.47(5)
C94 C99 1.49(4)
C95 C96 1.39(4)
C95 C100 1.54(5)
C96 C101 1.48(4)
C96 C97 1.48(4)
C97 C102 1.47(4)
C103 C107 1.39(4)
C103 C104 1.46(4)
C103 C108 1.47(4)
C104 C105 1.37(4)
C104 C109 1.51(4)
C105 C106 1.47(5)
C105 C110 1.55(4)
C106 C107 1.46(4)
C106 C111 1.46(4)
C107 C112 1.51(4)
C113 C114 1.41(4)
C113 C117 1.43(4)
C113 C118 1.49(4)
C114 C119 1.44(4)
C114 C115 1.48(4)
C115 C116 1.46(4)
C115 C120 1.53(5)
C116 C117 1.42(4)
C116 C121 1.44(4)
C117 C122 1.51(4)
C123 C124 1.39(6)
C123 C127 1.40(6)
C123 C128 1.56(4)
C124 C125 1.47(4)
C124 C129 1.56(6)
C125 C126 1.42(5)
C125 C130 1.45(5)
C126 C127 1.40(5)
C126 C131 1.46(4)
C127 C132 1.56(6)
C141 Cl2 1.73(4)
C141 Cl1 1.75(4)
C142 Cl3 1.71(4)
C142 Cl4 1.84(4)
C143 Cl5 1.69(6)
C143 Cl6 1.76(5)
C144 Cl7 1.68(5)
C144 Cl8 1.70(6)
C145 Cl9 1.79(12)
C145 Cl10 1.88(13)

loop_
_geom_torsion_atom_site_label_1
_geom_torsion_atom_site_label_2
_geom_torsion_atom_site_label_3
_geom_torsion_atom_site_label_4
_geom_torsion
N3 Rh2 N1 C4 177(2)
N9 Rh2 N1 C4 89(2)
C63 Rh2 N1 C4 -72(4)
C65 Rh2 N1 C4 -68(2)
C67 Rh2 N1 C4 -6(3)
C64 Rh2 N1 C4 -98(2)
C66 Rh2 N1 C4 -29(2)
N3 Rh2 N1 C1 -6.4(16)
N9 Rh2 N1 C1 -93.7(17)
C63 Rh2 N1 C1 105(4)
C65 Rh2 N1 C1 109.0(18)
C67 Rh2 N1 C1 171.2(16)
C64 Rh2 N1 C1 79(2)
C66 Rh2 N1 C1 148.0(17)
N4 Rh3 N2 C2 176(2)
N15 Rh3 N2 C2 88(2)
C75 Rh3 N2 C2 -49(5)
C77 Rh3 N2 C2 -76(2)
C76 Rh3 N2 C2 -100(2)
C74 Rh3 N2 C2 -9(3)
C73 Rh3 N2 C2 -35(2)
N4 Rh3 N2 C3 -5.8(15)
N15 Rh3 N2 C3 -93.7(16)
C75 Rh3 N2 C3 129(4)
C77 Rh3 N2 C3 102.4(17)
C76 Rh3 N2 C3 78(2)
C74 Rh3 N2 C3 169.1(16)
C73 Rh3 N2 C3 143.2(16)
N9 Rh2 N3 C5 97(2)
C63 Rh2 N3 C5 -159(2)
N1 Rh2 N3 C5 5.2(19)
C65 Rh2 N3 C5 -89(2)
C67 Rh2 N3 C5 -171.9(19)
C64 Rh2 N3 C5 -122(2)
C66 Rh2 N3 C5 -88(3)
N9 Rh2 N3 O2 -83.1(19)
C63 Rh2 N3 O2 21(2)
N1 Rh2 N3 O2 -174(2)
C65 Rh2 N3 O2 92(2)
C67 Rh2 N3 O2 8(3)
C64 Rh2 N3 O2 59(2)
C66 Rh2 N3 O2 92(3)
N15 Rh3 N4 C6 98.6(19)
C75 Rh3 N4 C6 -160.9(18)
N2 Rh3 N4 C6 7.7(17)
C77 Rh3 N4 C6 -89.9(19)
C76 Rh3 N4 C6 -125.4(19)
C74 Rh3 N4 C6 -164(2)
C73 Rh3 N4 C6 -82(3)
N15 Rh3 N4 O4 -84.3(17)
C75 Rh3 N4 O4 16(2)
N2 Rh3 N4 O4 -175.2(18)
C77 Rh3 N4 O4 87.2(18)
C76 Rh3 N4 O4 51.7(18)
C74 Rh3 N4 O4 13(3)
C73 Rh3 N4 O4 95(2)
N7 Rh6 N5 C10 176.0(19)
N12 Rh6 N5 C10 90.1(19)
C105 Rh6 N5 C10 -8(2)
C106 Rh6 N5 C10 -77(5)
C107 Rh6 N5 C10 -98(2)
C103 Rh6 N5 C10 -69.3(19)
C104 Rh6 N5 C10 -30(2)
N7 Rh6 N5 C7 -7.3(15)
N12 Rh6 N5 C7 -93.2(16)
C105 Rh6 N5 C7 168.5(16)
C106 Rh6 N5 C7 100(4)
C107 Rh6 N5 C7 78.6(19)
C103 Rh6 N5 C7 107.4(17)
C104 Rh6 N5 C7 147.0(17)
C12 Rh7 N6 C8 174(2)
N14 Rh7 N6 C8 87(2)
C116 Rh7 N6 C8 -50(5)
C117 Rh7 N6 C8 -101(2)
C115 Rh7 N6 C8 -10(3)
C113 Rh7 N6 C8 -76(2)
C114 Rh7 N6 C8 -38(2)
C12 Rh7 N6 C9 -6.3(15)
N14 Rh7 N6 C9 -93.7(16)
C116 Rh7 N6 C9 129(4)
C117 Rh7 N6 C9 78(2)
C115 Rh7 N6 C9 169.5(16)
C113 Rh7 N6 C9 103.1(17)
C114 Rh7 N6 C9 141.5(17)
N12 Rh6 N7 C11 98.3(18)
N5 Rh6 N7 C11 6.0(16)
C105 Rh6 N7 C11 -168.5(17)
C106 Rh6 N7 C11 -158.5(17)
C107 Rh6 N7 C11 -120.4(18)
C103 Rh6 N7 C11 -87.6(19)
C104 Rh6 N7 C11 -87(3)
N12 Rh6 N7 O6 -82.4(17)
N5 Rh6 N7 O6 -174.6(18)
C105 Rh6 N7 O6 11(3)
C106 Rh6 N7 O6 21(2)
C107 Rh6 N7 O6 59.0(18)
C103 Rh6 N7 O6 91.7(18)
C104 Rh6 N7 O6 92(3)
N3 Rh2 N9 C17 -145(2)
C63 Rh2 N9 C17 107(2)
N1 Rh2 N9 C17 -68(2)
C65 Rh2 N9 C17 46(4)
C67 Rh2 N9 C17 69(2)
C64 Rh2 N9 C17 121(2)
C66 Rh2 N9 C17 37(3)
N3 Rh2 N9 C13 45(2)
C63 Rh2 N9 C13 -63(2)
N1 Rh2 N9 C13 123(2)
C65 Rh2 N9 C13 -123(3)
C67 Rh2 N9 C13 -100(2)
C64 Rh2 N9 C13 -48(3)
C66 Rh2 N9 C13 -132(2)
O5 Rh5 N10 C18 35(2)
O6 Rh5 N10 C18 114(3)
C95 Rh5 N10 C18 -84(3)
C97 Rh5 N10 C18 -100(4)
C94 Rh5 N10 C18 -125(3)
C96 Rh5 N10 C18 -58(3)
C93 Rh5 N10 C18 -150(2)
O5 Rh5 N10 C22 -148(2)
O6 Rh5 N10 C22 -69(2)
C95 Rh5 N10 C22 93(2)
C97 Rh5 N10 C22 77(4)
C94 Rh5 N10 C22 52(2)
C96 Rh5 N10 C22 119(2)
C93 Rh5 N10 C22 27(3)
O2 Rh1 N11 C23 -72(3)
O1 Rh1 N11 C23 -152(3)
C56 Rh1 N11 C23 50(3)
C54 Rh1 N11 C23 76(5)
C55 Rh1 N11 C23 23(3)
C53 Rh1 N11 C23 116(3)
C57 Rh1 N11 C23 89(3)
O2 Rh1 N11 C27 108(3)
O1 Rh1 N11 C27 28(3)
C56 Rh1 N11 C27 -130(3)
C54 Rh1 N11 C27 -104(4)
C55 Rh1 N11 C27 -157(3)
C53 Rh1 N11 C27 -64(3)
C57 Rh1 N11 C27 -91(3)
N7 Rh6 N12 C28 -142(2)
N5 Rh6 N12 C28 -67(2)
C105 Rh6 N12 C28 70(2)
C106 Rh6 N12 C28 109(2)
C107 Rh6 N12 C28 123(2)
C103 Rh6 N12 C28 51(4)
C104 Rh6 N12 C28 40(3)
N7 Rh6 N12 C32 44(2)
N5 Rh6 N12 C32 119(2)
C105 Rh6 N12 C32 -104(3)
C106 Rh6 N12 C32 -64(3)
C107 Rh6 N12 C32 -50(3)
C103 Rh6 N12 C32 -122(3)
C104 Rh6 N12 C32 -133(2)
O3 Rh4 N13 C33 39(2)
O4 Rh4 N13 C33 119(2)
C87 Rh4 N13 C33 -115(4)
C85 Rh4 N13 C33 -77(2)
C84 Rh4 N13 C33 -117(2)
C83 Rh4 N13 C33 -146(2)
C86 Rh4 N13 C33 -57(3)
O3 Rh4 N13 C37 -144(2)
O4 Rh4 N13 C37 -64(2)
C87 Rh4 N13 C37 62(5)
C85 Rh4 N13 C37 101(2)
C84 Rh4 N13 C37 60(3)
C83 Rh4 N13 C37 32(3)
C86 Rh4 N13 C37 120(2)
C12 Rh7 N14 C42 43(2)
N6 Rh7 N14 C42 122(2)
C116 Rh7 N14 C42 -68(2)
C117 Rh7 N14 C42 -50(3)
C115 Rh7 N14 C42 -108(2)
C113 Rh7 N14 C42 -111(3)
C114 Rh7 N14 C42 -137(2)
C12 Rh7 N14 C38 -144(2)
N6 Rh7 N14 C38 -66(2)
C116 Rh7 N14 C38 104(2)
C117 Rh7 N14 C38 122(2)
C115 Rh7 N14 C38 65(2)
C113 Rh7 N14 C38 61(4)
C114 Rh7 N14 C38 36(2)
N4 Rh3 N15 C43 46(2)
C75 Rh3 N15 C43 -67(2)
N2 Rh3 N15 C43 123(2)
C77 Rh3 N15 C43 -110(3)
C76 Rh3 N15 C43 -48(3)
C74 Rh3 N15 C43 -106(2)
C73 Rh3 N15 C43 -133(2)
N4 Rh3 N15 C47 -142(2)
C75 Rh3 N15 C47 105(2)
N2 Rh3 N15 C47 -65(2)
C77 Rh3 N15 C47 62(4)
C76 Rh3 N15 C47 124(2)
C74 Rh3 N15 C47 65(2)
C73 Rh3 N15 C47 38(3)
C123 Rh8 N16 C48 95(3)
O7 Rh8 N16 C48 -147(2)
C124 Rh8 N16 C48 119(3)
O8 Rh8 N16 C48 -67(2)
C127 Rh8 N16 C48 56(3)
C126 Rh8 N16 C48 32(3)
C125 Rh8 N16 C48 67(5)
C123 Rh8 N16 C52 -78(3)
O7 Rh8 N16 C52 39(2)
C124 Rh8 N16 C52 -55(3)
O8 Rh8 N16 C52 119(2)
C127 Rh8 N16 C52 -117(3)
C126 Rh8 N16 C52 -141(2)
C125 Rh8 N16 C52 -106(4)
O2 Rh1 O1 C5 -0.8(15)
C56 Rh1 O1 C5 -168(2)
C54 Rh1 O1 C5 -106.5(18)
C55 Rh1 O1 C5 -89(2)
C53 Rh1 O1 C5 -144.2(16)
C57 Rh1 O1 C5 -176.7(16)
N11 Rh1 O1 C5 85.4(16)
C5 N3 O2 Rh1 1(3)
Rh2 N3 O2 Rh1 -179.1(10)
O1 Rh1 O2 N3 -0.2(14)
C56 Rh1 O2 N3 174.2(15)
C54 Rh1 O2 N3 102.1(16)
C55 Rh1 O2 N3 141.7(16)
C53 Rh1 O2 N3 84(2)
C57 Rh1 O2 N3 169(2)
N11 Rh1 O2 N3 -86.6(15)
O4 Rh4 O3 C6 -3.1(14)
C87 Rh4 O3 C6 -106.8(18)
C85 Rh4 O3 C6 -178.8(16)
C84 Rh4 O3 C6 176(3)
N13 Rh4 O3 C6 81.8(16)
C83 Rh4 O3 C6 -91(2)
C86 Rh4 O3 C6 -143.3(16)
C6 N4 O4 Rh4 -2(2)
Rh3 N4 O4 Rh4 -178.9(10)
O3 Rh4 O4 N4 2.5(13)
C87 Rh4 O4 N4 111.8(15)
C85 Rh4 O4 N4 168(4)
C84 Rh4 O4 N4 -177.2(15)
N13 Rh4 O4 N4 -83.7(14)
C83 Rh4 O4 N4 151.0(15)
C86 Rh4 O4 N4 91.6(19)
O6 Rh5 O5 C11 -0.1(14)
C95 Rh5 O5 C11 -175.1(14)
C97 Rh5 O5 C11 -104.1(16)
C94 Rh5 O5 C11 -168(2)
C96 Rh5 O5 C11 -143.9(15)
N10 Rh5 O5 C11 87.4(15)
C93 Rh5 O5 C11 -87(2)
C11 N7 O6 Rh5 1(2)
Rh6 N7 O6 Rh5 -178.3(9)
O5 Rh5 O6 N7 -0.5(14)
C95 Rh5 O6 N7 166(3)
C97 Rh5 O6 N7 103.4(16)
C94 Rh5 O6 N7 174.5(14)
C96 Rh5 O6 N7 83(2)
N10 Rh5 O6 N7 -85.5(15)
C93 Rh5 O6 N7 142.0(15)
C12 N8 O7 Rh8 3(3)
C9 N8 O7 Rh8 -175.0(16)
C123 Rh8 O7 N8 178.2(19)
C124 Rh8 O7 N8 -148.0(19)
O8 Rh8 O7 N8 -3.3(14)
C127 Rh8 O7 N8 178(2)
N16 Rh8 O7 N8 81.8(15)
C126 Rh8 O7 N8 -98(2)
C125 Rh8 O7 N8 -108.4(18)
C123 Rh8 O8 C12 179(68)
O7 Rh8 O8 C12 3.7(14)
C124 Rh8 O8 C12 90(2)
C127 Rh8 O8 C12 -177.1(16)
N16 Rh8 O8 C12 -82.8(15)
C126 Rh8 O8 C12 149.3(16)
C125 Rh8 O8 C12 110.0(17)
C4 N1 C1 C2 2(3)
Rh2 N1 C1 C2 -175.7(18)
C4 N1 C1 C5 -175(2)
Rh2 N1 C1 C5 7(3)
C3 N2 C2 C1 -2(3)
Rh3 N2 C2 C1 175.9(17)
N1 C1 C2 N2 0(4)
C5 C1 C2 N2 177(2)
C2 N2 C3 C4 3(3)
Rh3 N2 C3 C4 -175.7(18)
C2 N2 C3 C6 -178(2)
Rh3 N2 C3 C6 4(2)
C1 N1 C4 C3 -1(3)
Rh2 N1 C4 C3 175.8(17)
N2 C3 C4 N1 -1(4)
C6 C3 C4 N1 179(2)
Rh1 O1 C5 N3 2(3)
Rh1 O1 C5 C1 -177.1(18)
O2 N3 C5 O1 -2(4)
Rh2 N3 C5 O1 177.8(19)
O2 N3 C5 C1 176.8(19)
Rh2 N3 C5 C1 -3(3)
N1 C1 C5 O1 176(2)
C2 C1 C5 O1 -1(4)
N1 C1 C5 N3 -3(3)
C2 C1 C5 N3 180(2)
Rh4 O3 C6 N4 4(3)
Rh4 O3 C6 C3 -172.5(16)
O4 N4 C6 O3 -1(3)
Rh3 N4 C6 O3 176.0(17)
O4 N4 C6 C3 175.0(18)
Rh3 N4 C6 C3 -8(3)
N2 C3 C6 O3 179(2)
C4 C3 C6 O3 -2(3)
N2 C3 C6 N4 2(3)
C4 C3 C6 N4 -178(2)
C10 N5 C7 C8 3(3)
Rh6 N5 C7 C8 -173.7(17)
C10 N5 C7 C11 -175.3(19)
Rh6 N5 C7 C11 8(2)
C9 N6 C8 C7 -2(3)
Rh7 N6 C8 C7 177.3(17)
N5 C7 C8 N6 -1(4)
C11 C7 C8 N6 178(2)
C8 N6 C9 C10 2(3)
Rh7 N6 C9 C10 -177.3(16)
C8 N6 C9 N8 -175.5(19)
Rh7 N6 C9 N8 5(2)
C12 N8 C9 N6 1(3)
O7 N8 C9 N6 179(2)
C12 N8 C9 C10 -177(2)
O7 N8 C9 C10 1(3)
C7 N5 C10 C9 -3(3)
Rh6 N5 C10 C9 173.5(15)
N6 C9 C10 N5 0(3)
N8 C9 C10 N5 178(2)
O6 N7 C11 O5 -1(3)
Rh6 N7 C11 O5 178.1(15)
O6 N7 C11 C7 176.8(19)
Rh6 N7 C11 C7 -4(3)
Rh5 O5 C11 N7 1(3)
Rh5 O5 C11 C7 -177.2(17)
N5 C7 C11 N7 -3(3)
C8 C7 C11 N7 179(2)
N5 C7 C11 O5 175.3(18)
C8 C7 C11 O5 -3(4)
O7 N8 C12 O8 0(4)
C9 N8 C12 O8 178.2(19)
O7 N8 C12 Rh7 175.3(18)
C9 N8 C12 Rh7 -7(3)
Rh8 O8 C12 N8 -3(2)
Rh8 O8 C12 Rh7 -177.8(11)
N14 Rh7 C12 N8 98.6(19)
N6 Rh7 C12 N8 7.4(18)
C116 Rh7 C12 N8 -161.8(18)
C117 Rh7 C12 N8 -126.6(19)
C115 Rh7 C12 N8 -166(2)
C113 Rh7 C12 N8 -91(2)
C114 Rh7 C12 N8 -82(3)
N14 Rh7 C12 O8 -87.1(19)
N6 Rh7 C12 O8 -178(2)
C116 Rh7 C12 O8 13(2)
C117 Rh7 C12 O8 48(2)
C115 Rh7 C12 O8 8(3)
C113 Rh7 C12 O8 84(2)
C114 Rh7 C12 O8 93(2)
C17 N9 C13 C14 1(5)
Rh2 N9 C13 C14 171(2)
N9 C13 C14 C15 2(5)
C13 C14 C15 C16 -6(5)
C13 C14 C15 C20 178(3)
C14 C15 C16 C17 7(5)
C20 C15 C16 C17 -177(3)
C13 N9 C17 C16 1(5)
Rh2 N9 C17 C16 -169(2)
C15 C16 C17 N9 -5(5)
C22 N10 C18 C19 -1(5)
Rh5 N10 C18 C19 176(2)
N10 C18 C19 C20 0(5)
C18 C19 C20 C21 1(4)
C18 C19 C20 C15 176(3)
C16 C15 C20 C19 26(5)
C14 C15 C20 C19 -158(3)
C16 C15 C20 C21 -159(3)
C14 C15 C20 C21 17(5)
C19 C20 C21 C22 -2(4)
C15 C20 C21 C22 -177(3)
C18 N10 C22 C21 0(4)
Rh5 N10 C22 C21 -177(2)
C20 C21 C22 N10 1(4)
C27 N11 C23 C24 3(5)
Rh1 N11 C23 C24 -178(3)
N11 C23 C24 C25 -2(5)
C23 C24 C25 C26 0(5)
C23 C24 C25 C30 179(3)
C24 C25 C26 C27 2(5)
C30 C25 C26 C27 -177(3)
C23 N11 C27 C26 0(5)
Rh1 N11 C27 C26 180(3)
C25 C26 C27 N11 -2(6)
C32 N12 C28 C29 0(4)
Rh6 N12 C28 C29 -174(2)
N12 C28 C29 C30 0(5)
C28 C29 C30 C31 0(5)
C28 C29 C30 C25 -179(3)
C26 C25 C30 C29 25(5)
C24 C25 C30 C29 -154(3)
C26 C25 C30 C31 -153(3)
C24 C25 C30 C31 28(5)
C29 C30 C31 C32 0(5)
C25 C30 C31 C32 178(3)
C28 N12 C32 C31 -1(5)
Rh6 N12 C32 C31 173(3)
C30 C31 C32 N12 1(5)
C37 N13 C33 C34 0(4)
Rh4 N13 C33 C34 178(2)
N13 C33 C34 C35 -4(5)
C33 C34 C35 C36 5(5)
C33 C34 C35 C40 -179(3)
C34 C35 C36 C37 -3(5)
C40 C35 C36 C37 -179(3)
C33 N13 C37 C36 2(5)
Rh4 N13 C37 C36 -176(3)
C35 C36 C37 N13 -1(5)
C42 N14 C38 C39 0(4)
Rh7 N14 C38 C39 -173(2)
N14 C38 C39 C40 0(5)
C38 C39 C40 C41 2(5)
C38 C39 C40 C35 179(3)
C36 C35 C40 C39 -160(3)
C34 C35 C40 C39 24(5)
C36 C35 C40 C41 17(4)
C34 C35 C40 C41 -159(3)
C39 C40 C41 C42 -3(5)
C35 C40 C41 C42 179(3)
C38 N14 C42 C41 -2(5)
Rh7 N14 C42 C41 171(2)
C40 C41 C42 N14 4(5)
C47 N15 C43 C44 -2(5)
Rh3 N15 C43 C44 170(2)
N15 C43 C44 C45 2(5)
C43 C44 C45 C46 -1(5)
C43 C44 C45 C50 180(3)
C44 C45 C46 C47 1(5)
C50 C45 C46 C47 -179(3)
C43 N15 C47 C46 3(5)
Rh3 N15 C47 C46 -169(3)
C45 C46 C47 N15 -2(5)
C52 N16 C48 C49 -2(5)
Rh8 N16 C48 C49 -176(2)
N16 C48 C49 C50 1(5)
C48 C49 C50 C51 2(5)
C48 C49 C50 C45 -177(3)
C44 C45 C50 C51 -160(3)
C46 C45 C50 C51 20(5)
C44 C45 C50 C49 18(5)
C46 C45 C50 C49 -161(3)
C49 C50 C51 C52 -3(4)
C45 C50 C51 C52 176(3)
C48 N16 C52 C51 1(5)
Rh8 N16 C52 C51 175(2)
C50 C51 C52 N16 1(5)
O2 Rh1 C53 C54 28(3)
O1 Rh1 C53 C54 107.9(17)
C56 Rh1 C53 C54 -82.0(19)
C55 Rh1 C53 C54 -38.4(17)
C57 Rh1 C53 C54 -120(3)
N11 Rh1 C53 C54 -163.9(15)
O2 Rh1 C53 C57 148.1(17)
O1 Rh1 C53 C57 -132.4(17)
C56 Rh1 C53 C57 37.7(18)
C54 Rh1 C53 C57 120(3)
C55 Rh1 C53 C57 81.3(19)
N11 Rh1 C53 C57 -44(2)
O2 Rh1 C53 C58 -90(3)
O1 Rh1 C53 C58 -10(3)
C56 Rh1 C53 C58 160(3)
C54 Rh1 C53 C58 -118(3)
C55 Rh1 C53 C58 -157(3)
C57 Rh1 C53 C58 122(3)
N11 Rh1 C53 C58 78(3)
C57 C53 C54 C55 1(3)
C58 C53 C54 C55 178(3)
Rh1 C53 C54 C55 60.6(18)
C57 C53 C54 C59 178(3)
C58 C53 C54 C59 -4(5)
Rh1 C53 C54 C59 -122(3)
C57 C53 C54 Rh1 -60(2)
C58 C53 C54 Rh1 117(3)
O2 Rh1 C54 C53 -162.6(16)
O1 Rh1 C54 C53 -78.6(18)
C56 Rh1 C54 C53 79.7(19)
C55 Rh1 C54 C53 118(3)
C57 Rh1 C54 C53 37.2(18)
N11 Rh1 C54 C53 52(5)
O2 Rh1 C54 C55 79.0(18)
O1 Rh1 C54 C55 163.0(17)
C56 Rh1 C54 C55 -38.6(19)
C53 Rh1 C54 C55 -118(3)
C57 Rh1 C54 C55 -81(2)
N11 Rh1 C54 C55 -67(5)
O2 Rh1 C54 C59 -44(3)
O1 Rh1 C54 C59 40(3)
C56 Rh1 C54 C59 -161(3)
C55 Rh1 C54 C59 -123(4)
C53 Rh1 C54 C59 119(4)
C57 Rh1 C54 C59 156(3)
N11 Rh1 C54 C59 171(3)
C53 C54 C55 C56 0(3)
C59 C54 C55 C56 -178(3)
Rh1 C54 C55 C56 61.2(19)
C53 C54 C55 C60 -179(3)
C59 C54 C55 C60 3(5)
Rh1 C54 C55 C60 -118(3)
C53 C54 C55 Rh1 -61.1(19)
C59 C54 C55 Rh1 121(3)
O2 Rh1 C55 C56 134.1(18)
O1 Rh1 C55 C56 -143.8(18)
C54 Rh1 C55 C56 -116(3)
C53 Rh1 C55 C56 -79.5(19)
C57 Rh1 C55 C56 -36.2(18)
N11 Rh1 C55 C56 44(2)
O2 Rh1 C55 C54 -109.6(18)
O1 Rh1 C55 C54 -27(3)
C56 Rh1 C55 C54 116(3)
C53 Rh1 C55 C54 36.8(18)
C57 Rh1 C55 C54 80(2)
N11 Rh1 C55 C54 160.6(17)
O2 Rh1 C55 C60 10(3)
O1 Rh1 C55 C60 92(3)
C56 Rh1 C55 C60 -124(3)
C54 Rh1 C55 C60 120(3)
C53 Rh1 C55 C60 156(3)
C57 Rh1 C55 C60 -160(3)
N11 Rh1 C55 C60 -80(3)
C54 C55 C56 C57 -1(3)
C60 C55 C56 C57 179(3)
Rh1 C55 C56 C57 60(2)
C54 C55 C56 C61 174(3)
C60 C55 C56 C61 -7(5)
Rh1 C55 C56 C61 -126(3)
C54 C55 C56 Rh1 -60.9(17)
C60 C55 C56 Rh1 119(3)
O2 Rh1 C56 C57 -177.2(14)
O1 Rh1 C56 C57 -12(3)
C54 Rh1 C56 C57 -80.9(18)
C55 Rh1 C56 C57 -120(2)
C53 Rh1 C56 C57 -38.5(16)
N11 Rh1 C56 C57 91.7(16)
O2 Rh1 C56 C55 -57(2)
O1 Rh1 C56 C55 108(3)
C54 Rh1 C56 C55 39.2(18)
C53 Rh1 C56 C55 81.6(19)
C57 Rh1 C56 C55 120(2)
N11 Rh1 C56 C55 -148.2(18)
O2 Rh1 C56 C61 63(4)
O1 Rh1 C56 C61 -132(3)
C54 Rh1 C56 C61 159(4)
C55 Rh1 C56 C61 120(4)
C53 Rh1 C56 C61 -158(4)
C57 Rh1 C56 C61 -120(4)
N11 Rh1 C56 C61 -28(4)
C55 C56 C57 C53 1(3)
C61 C56 C57 C53 -173(3)
Rh1 C56 C57 C53 61(2)
C55 C56 C57 C62 175(3)
C61 C56 C57 C62 0(5)
Rh1 C56 C57 C62 -125(3)
C55 C56 C57 Rh1 -60(2)
C61 C56 C57 Rh1 126(3)
C54 C53 C57 C56 -1(3)
C58 C53 C57 C56 -178(3)
Rh1 C53 C57 C56 -61(2)
C54 C53 C57 C62 -175(3)
C58 C53 C57 C62 8(5)
Rh1 C53 C57 C62 125(3)
C54 C53 C57 Rh1 60(2)
C58 C53 C57 Rh1 -117(3)
O2 Rh1 C57 C56 7(3)
O1 Rh1 C57 C56 174.9(14)
C54 Rh1 C57 C56 81.0(17)
C55 Rh1 C57 C56 36.9(16)
C53 Rh1 C57 C56 117(2)
N11 Rh1 C57 C56 -95.1(16)
O2 Rh1 C57 C53 -110(3)
O1 Rh1 C57 C53 57.5(19)
C56 Rh1 C57 C53 -117(2)
C54 Rh1 C57 C53 -36.3(17)
C55 Rh1 C57 C53 -80.4(18)
N11 Rh1 C57 C53 147.6(17)
O2 Rh1 C57 C62 128(3)
O1 Rh1 C57 C62 -64(3)
C56 Rh1 C57 C62 121(4)
C54 Rh1 C57 C62 -157(4)
C55 Rh1 C57 C62 158(4)
C53 Rh1 C57 C62 -121(4)
N11 Rh1 C57 C62 26(3)
N3 Rh2 C63 C67 -168.4(15)
N9 Rh2 C63 C67 -76.3(17)
N1 Rh2 C63 C67 84(4)
C65 Rh2 C63 C67 80.0(18)
C64 Rh2 C63 C67 118(2)
C66 Rh2 C63 C67 37.5(16)
N3 Rh2 C63 C64 73.7(18)
N9 Rh2 C63 C64 165.8(16)
N1 Rh2 C63 C64 -33(5)
C65 Rh2 C63 C64 -37.9(17)
C67 Rh2 C63 C64 -118(2)
C66 Rh2 C63 C64 -80.3(18)
N3 Rh2 C63 C68 -42(3)
N9 Rh2 C63 C68 50(3)
N1 Rh2 C63 C68 -149(3)
C65 Rh2 C63 C68 -153(3)
C67 Rh2 C63 C68 127(4)
C64 Rh2 C63 C68 -115(4)
C66 Rh2 C63 C68 164(3)
C67 C63 C64 C65 -4(3)
C68 C63 C64 C65 -180(3)
Rh2 C63 C64 C65 60.0(19)
C67 C63 C64 C69 179(3)
C68 C63 C64 C69 4(5)
Rh2 C63 C64 C69 -117(3)
C67 C63 C64 Rh2 -64(2)
C68 C63 C64 Rh2 120(3)
N3 Rh2 C64 C63 -113.8(17)
N9 Rh2 C64 C63 -22(3)
N1 Rh2 C64 C63 169.1(16)
C65 Rh2 C64 C63 117(3)
C67 Rh2 C64 C63 37.5(17)
C66 Rh2 C64 C63 81.0(18)
N3 Rh2 C64 C65 128.9(18)
N9 Rh2 C64 C65 -139.8(19)
C63 Rh2 C64 C65 -117(3)
N1 Rh2 C64 C65 52(2)
C67 Rh2 C64 C65 -79.8(19)
C66 Rh2 C64 C65 -36.3(17)
N3 Rh2 C64 C69 9(3)
N9 Rh2 C64 C69 100(3)
C63 Rh2 C64 C69 122(3)
N1 Rh2 C64 C69 -69(3)
C65 Rh2 C64 C69 -120(3)
C67 Rh2 C64 C69 160(3)
C66 Rh2 C64 C69 -157(3)
C63 C64 C65 C66 3(3)
C69 C64 C65 C66 180(3)
Rh2 C64 C65 C66 62(2)
C63 C64 C65 C70 -178(3)
C69 C64 C65 C70 -1(5)
Rh2 C64 C65 C70 -119(3)
C63 C64 C65 Rh2 -58.7(19)
C69 C64 C65 Rh2 118(3)
N3 Rh2 C65 C66 179.8(15)
N9 Rh2 C65 C66 -13(3)
C63 Rh2 C65 C66 -81.7(18)
N1 Rh2 C65 C66 99.5(17)
C67 Rh2 C65 C66 -38.8(17)
C64 Rh2 C65 C66 -120(2)
N3 Rh2 C65 C64 -60(2)
N9 Rh2 C65 C64 107(3)
C63 Rh2 C65 C64 38.2(17)
N1 Rh2 C65 C64 -140.5(17)
C67 Rh2 C65 C64 81.2(19)
C66 Rh2 C65 C64 120(2)
N3 Rh2 C65 C70 58(3)
N9 Rh2 C65 C70 -134(3)
C63 Rh2 C65 C70 157(3)
N1 Rh2 C65 C70 -22(3)
C67 Rh2 C65 C70 -160(3)
C64 Rh2 C65 C70 119(4)
C66 Rh2 C65 C70 -122(3)
C64 C65 C66 C71 175(3)
C70 C65 C66 C71 -4(5)
Rh2 C65 C66 C71 -124(3)
C64 C65 C66 C67 -1(3)
C70 C65 C66 C67 -180(3)
Rh2 C65 C66 C67 60.5(19)
C64 C65 C66 Rh2 -61(2)
C70 C65 C66 Rh2 120(3)
N3 Rh2 C66 C65 0(3)
N9 Rh2 C66 C65 174.0(15)
C63 Rh2 C66 C65 79.9(18)
N1 Rh2 C66 C65 -88.3(17)
C67 Rh2 C66 C65 117(2)
C64 Rh2 C66 C65 36.7(16)
N3 Rh2 C66 C71 122(3)
N9 Rh2 C66 C71 -63(3)
C63 Rh2 C66 C71 -158(3)
N1 Rh2 C66 C71 34(3)
C65 Rh2 C66 C71 123(4)
C67 Rh2 C66 C71 -121(4)
C64 Rh2 C66 C71 159(3)
N3 Rh2 C66 C67 -117(2)
N9 Rh2 C66 C67 57.2(18)
C63 Rh2 C66 C67 -36.9(16)
N1 Rh2 C66 C67 154.9(15)
C65 Rh2 C66 C67 -117(2)
C64 Rh2 C66 C67 -80.1(17)
C64 C63 C67 C66 4(3)
C68 C63 C67 C66 179(3)
Rh2 C63 C67 C66 -60(2)
C64 C63 C67 C72 -178(3)
C68 C63 C67 C72 -3(6)
Rh2 C63 C67 C72 117(3)
C64 C63 C67 Rh2 64(2)
C68 C63 C67 Rh2 -121(4)
C65 C66 C67 C63 -2(3)
C71 C66 C67 C63 -177(3)
Rh2 C66 C67 C63 59(2)
C65 C66 C67 C72 -180(3)
C71 C66 C67 C72 5(5)
Rh2 C66 C67 C72 -119(3)
C65 C66 C67 Rh2 -60.5(19)
C71 C66 C67 Rh2 124(3)
N3 Rh2 C67 C63 20(2)
N9 Rh2 C67 C63 109.5(17)
N1 Rh2 C67 C63 -156.3(15)
C65 Rh2 C67 C63 -81.0(18)
C64 Rh2 C67 C63 -38.0(16)
C66 Rh2 C67 C63 -119(2)
N3 Rh2 C67 C66 138.5(17)
N9 Rh2 C67 C66 -131.6(16)
C63 Rh2 C67 C66 119(2)
N1 Rh2 C67 C66 -37(2)
C65 Rh2 C67 C66 37.9(15)
C64 Rh2 C67 C66 80.9(17)
N3 Rh2 C67 C72 -100(3)
N9 Rh2 C67 C72 -10(3)
C63 Rh2 C67 C72 -120(4)
N1 Rh2 C67 C72 84(3)
C65 Rh2 C67 C72 159(3)
C64 Rh2 C67 C72 -158(3)
C66 Rh2 C67 C72 121(4)
N4 Rh3 C73 C74 -130(2)
N15 Rh3 C73 C74 49(2)
C75 Rh3 C73 C74 -37.4(18)
N2 Rh3 C73 C74 146.5(17)
C77 Rh3 C73 C74 -119(2)
C76 Rh3 C73 C74 -80.8(19)
N4 Rh3 C73 C77 -11(3)
N15 Rh3 C73 C77 167.7(14)
C75 Rh3 C73 C77 81.3(17)
N2 Rh3 C73 C77 -94.8(15)
C76 Rh3 C73 C77 37.9(15)
C74 Rh3 C73 C77 119(2)
N4 Rh3 C73 C78 106(3)
N15 Rh3 C73 C78 -75(3)
C75 Rh3 C73 C78 -161(3)
N2 Rh3 C73 C78 23(3)
C77 Rh3 C73 C78 117(3)
C76 Rh3 C73 C78 155(3)
C74 Rh3 C73 C78 -124(3)
C77 C73 C74 C75 -1(3)
C78 C73 C74 C75 -178(3)
Rh3 C73 C74 C75 58(2)
C77 C73 C74 C79 175(3)
C78 C73 C74 C79 -2(5)
Rh3 C73 C74 C79 -125(3)
C77 C73 C74 Rh3 -59.5(18)
C78 C73 C74 Rh3 123(3)
N4 Rh3 C74 C73 124(2)
N15 Rh3 C74 C73 -140.2(17)
C75 Rh3 C74 C73 120(2)
N2 Rh3 C74 C73 -45(2)
C77 Rh3 C74 C73 38.5(16)
C76 Rh3 C74 C73 80.6(18)
N4 Rh3 C74 C75 4(3)
N15 Rh3 C74 C75 100.0(16)
N2 Rh3 C74 C75 -164.9(14)
C77 Rh3 C74 C75 -81.3(17)
C76 Rh3 C74 C75 -39.1(16)
C73 Rh3 C74 C75 -120(2)
N4 Rh3 C74 C79 -113(3)
N15 Rh3 C74 C79 -18(3)
C75 Rh3 C74 C79 -118(4)
N2 Rh3 C74 C79 78(3)
C77 Rh3 C74 C79 161(3)
C76 Rh3 C74 C79 -157(3)
C73 Rh3 C74 C79 123(4)
C73 C74 C75 C76 4(3)
C79 C74 C75 C76 -173(3)
Rh3 C74 C75 C76 64(2)
C73 C74 C75 C80 175(3)
C79 C74 C75 C80 -1(5)
Rh3 C74 C75 C80 -125(3)
C73 C74 C75 Rh3 -60(2)
C79 C74 C75 Rh3 123(3)
N4 Rh3 C75 C76 66.9(18)
N15 Rh3 C75 C76 159.2(17)
N2 Rh3 C75 C76 -65(5)
C77 Rh3 C75 C76 -35.5(17)
C74 Rh3 C75 C76 -115(2)
C73 Rh3 C75 C76 -79.7(18)
N4 Rh3 C75 C74 -177.8(16)
N15 Rh3 C75 C74 -85.5(17)
N2 Rh3 C75 C74 51(5)
C77 Rh3 C75 C74 79.8(18)
C76 Rh3 C75 C74 115(2)
C73 Rh3 C75 C74 35.6(17)
N4 Rh3 C75 C80 -52(3)
N15 Rh3 C75 C80 40(3)
N2 Rh3 C75 C80 176(3)
C77 Rh3 C75 C80 -155(4)
C76 Rh3 C75 C80 -119(4)
C74 Rh3 C75 C80 126(4)
C73 Rh3 C75 C80 161(4)
C74 C75 C76 C77 -5(3)
C80 C75 C76 C77 -177(3)
Rh3 C75 C76 C77 59.3(19)
C74 C75 C76 C81 176(3)
C80 C75 C76 C81 4(5)
Rh3 C75 C76 C81 -119(3)
C74 C75 C76 Rh3 -64(2)
C80 C75 C76 Rh3 124(3)
N4 Rh3 C76 C77 117.4(18)
N15 Rh3 C76 C77 -151.0(17)
C75 Rh3 C76 C77 -121(3)
N2 Rh3 C76 C77 41(2)
C74 Rh3 C76 C77 -81(2)
C73 Rh3 C76 C77 -39.9(18)
N4 Rh3 C76 C75 -121.8(17)
N15 Rh3 C76 C75 -30(2)
N2 Rh3 C76 C75 161.5(16)
C77 Rh3 C76 C75 121(3)
C74 Rh3 C76 C75 39.3(18)
C73 Rh3 C76 C75 80.9(19)
N4 Rh3 C76 C81 -3(3)
N15 Rh3 C76 C81 88(3)
C75 Rh3 C76 C81 118(3)
N2 Rh3 C76 C81 -80(3)
C77 Rh3 C76 C81 -121(3)
C74 Rh3 C76 C81 158(3)
C73 Rh3 C76 C81 -161(3)
C75 C76 C77 C82 179(3)
C81 C76 C77 C82 -3(5)
Rh3 C76 C77 C82 -123(3)
C75 C76 C77 C73 4(3)
C81 C76 C77 C73 -177(3)
Rh3 C76 C77 C73 62.5(17)
C75 C76 C77 Rh3 -58(2)
C81 C76 C77 Rh3 120(3)
C74 C73 C77 C76 -2(3)
C78 C73 C77 C76 175(3)
Rh3 C73 C77 C76 -62.8(17)
C74 C73 C77 C82 -177(3)
C78 C73 C77 C82 0(4)
Rh3 C73 C77 C82 122(3)
C74 C73 C77 Rh3 60.8(19)
C78 C73 C77 Rh3 -122(3)
N4 Rh3 C77 C76 -70.3(19)
N15 Rh3 C77 C76 84(3)
C75 Rh3 C77 C76 36.5(19)
N2 Rh3 C77 C76 -150.9(18)
C74 Rh3 C77 C76 79.9(19)
C73 Rh3 C77 C76 116(2)
N4 Rh3 C77 C82 56(3)
N15 Rh3 C77 C82 -150(3)
C75 Rh3 C77 C82 163(3)
N2 Rh3 C77 C82 -25(3)
C76 Rh3 C77 C82 126(4)
C74 Rh3 C77 C82 -154(3)
C73 Rh3 C77 C82 -118(3)
N4 Rh3 C77 C73 173.8(15)
N15 Rh3 C77 C73 -32(3)
C75 Rh3 C77 C73 -79.3(18)
N2 Rh3 C77 C73 93.3(16)
C76 Rh3 C77 C73 -116(2)
C74 Rh3 C77 C73 -35.9(16)
O3 Rh4 C83 C87 -24(3)
O4 Rh4 C83 C87 -106(2)
C85 Rh4 C83 C87 78(2)
C84 Rh4 C83 C87 117(3)
N13 Rh4 C83 C87 165.2(19)
C86 Rh4 C83 C87 36(2)
O3 Rh4 C83 C84 -140.5(19)
O4 Rh4 C83 C84 136.9(19)
C87 Rh4 C83 C84 -117(3)
C85 Rh4 C83 C84 -38.3(19)
N13 Rh4 C83 C84 48(2)
C86 Rh4 C83 C84 -80(2)
O3 Rh4 C83 C88 97(3)
O4 Rh4 C83 C88 14(3)
C87 Rh4 C83 C88 121(4)
C85 Rh4 C83 C88 -161(3)
C84 Rh4 C83 C88 -123(4)
N13 Rh4 C83 C88 -74(3)
C86 Rh4 C83 C88 157(3)
C87 C83 C84 C85 0(3)
C88 C83 C84 C85 179(3)
Rh4 C83 C84 C85 60(2)
C87 C83 C84 C89 178(3)
C88 C83 C84 C89 -3(6)
Rh4 C83 C84 C89 -123(3)
C87 C83 C84 Rh4 -60(2)
C88 C83 C84 Rh4 120(4)
O3 Rh4 C84 C83 125(3)
O4 Rh4 C84 C83 -55(2)
C87 Rh4 C84 C83 38(2)
C85 Rh4 C84 C83 119(3)
N13 Rh4 C84 C83 -142.3(19)
C86 Rh4 C84 C83 80(2)
O3 Rh4 C84 C85 7(4)
O4 Rh4 C84 C85 -173.9(16)
C87 Rh4 C84 C85 -80(2)
N13 Rh4 C84 C85 99.0(19)
C83 Rh4 C84 C85 -119(3)
C86 Rh4 C84 C85 -38.4(18)
O3 Rh4 C84 C89 -115(4)
O4 Rh4 C84 C89 64(4)
C87 Rh4 C84 C89 158(4)
C85 Rh4 C84 C89 -122(5)
N13 Rh4 C84 C89 -23(4)
C83 Rh4 C84 C89 119(4)
C86 Rh4 C84 C89 -161(4)
C83 C84 C85 C90 177(4)
C89 C84 C85 C90 0(6)
Rh4 C84 C85 C90 -122(4)
C83 C84 C85 C86 3(3)
C89 C84 C85 C86 -175(3)
Rh4 C84 C85 C86 63(2)
C83 C84 C85 Rh4 -61(2)
C89 C84 C85 Rh4 122(4)
O3 Rh4 C85 C90 -58(4)
O4 Rh4 C85 C90 138(4)
C87 Rh4 C85 C90 -161(4)
C84 Rh4 C85 C90 119(5)
N13 Rh4 C85 C90 31(4)
C83 Rh4 C85 C90 156(4)
C86 Rh4 C85 C90 -127(5)
O3 Rh4 C85 C86 68(2)
O4 Rh4 C85 C86 -96(4)
C87 Rh4 C85 C86 -34.7(19)
C84 Rh4 C85 C86 -115(3)
N13 Rh4 C85 C86 157.9(18)
C83 Rh4 C85 C86 -78(2)
O3 Rh4 C85 C84 -177.0(17)
O4 Rh4 C85 C84 19(5)
C87 Rh4 C85 C84 80(2)
N13 Rh4 C85 C84 -87(2)
C83 Rh4 C85 C84 37.1(19)
C86 Rh4 C85 C84 115(3)
C90 C85 C86 C87 -178(4)
C84 C85 C86 C87 -5(4)
Rh4 C85 C86 C87 57(2)
C90 C85 C86 C91 9(6)
C84 C85 C86 C91 -178(3)
Rh4 C85 C86 C91 -116(3)
C90 C85 C86 Rh4 124(4)
C84 C85 C86 Rh4 -62(2)
O3 Rh4 C86 C87 115.2(19)
O4 Rh4 C86 C87 33(3)
C85 Rh4 C86 C87 -122(3)
C84 Rh4 C86 C87 -82(2)
N13 Rh4 C86 C87 -154.0(18)
C83 Rh4 C86 C87 -37.8(19)
O3 Rh4 C86 C85 -122.4(18)
O4 Rh4 C86 C85 155.1(16)
C87 Rh4 C86 C85 122(3)
C84 Rh4 C86 C85 41(2)
N13 Rh4 C86 C85 -32(3)
C83 Rh4 C86 C85 85(2)
O3 Rh4 C86 C91 -6(3)
O4 Rh4 C86 C91 -88(3)
C87 Rh4 C86 C91 -121(4)
C85 Rh4 C86 C91 117(4)
C84 Rh4 C86 C91 158(3)
N13 Rh4 C86 C91 85(3)
C83 Rh4 C86 C91 -159(3)
C85 C86 C87 C83 5(4)
C91 C86 C87 C83 178(3)
Rh4 C86 C87 C83 63(2)
C85 C86 C87 C92 178(3)
C91 C86 C87 C92 -9(5)
Rh4 C86 C87 C92 -124(3)
C85 C86 C87 Rh4 -58(2)
C91 C86 C87 Rh4 115(3)
C84 C83 C87 C86 -3(4)
C88 C83 C87 C86 178(3)
Rh4 C83 C87 C86 -63(2)
C84 C83 C87 C92 -176(3)
C88 C83 C87 C92 4(5)
Rh4 C83 C87 C92 123(3)
C84 C83 C87 Rh4 60(2)
C88 C83 C87 Rh4 -119(3)
O3 Rh4 C87 C86 -74(2)
O4 Rh4 C87 C86 -159.1(17)
C85 Rh4 C87 C86 35.1(19)
C84 Rh4 C87 C86 80(2)
N13 Rh4 C87 C86 78(4)
C83 Rh4 C87 C86 119(3)
O3 Rh4 C87 C83 167.0(18)
O4 Rh4 C87 C83 82(2)
C85 Rh4 C87 C83 -84(2)
C84 Rh4 C87 C83 -39(2)
N13 Rh4 C87 C83 -41(5)
C86 Rh4 C87 C83 -119(3)
O3 Rh4 C87 C92 48(3)
O4 Rh4 C87 C92 -37(3)
C85 Rh4 C87 C92 157(3)
C84 Rh4 C87 C92 -158(4)
N13 Rh4 C87 C92 -160(3)
C83 Rh4 C87 C92 -119(4)
C86 Rh4 C87 C92 122(4)
O5 Rh5 C93 C97 -27(3)
O6 Rh5 C93 C97 -107.8(17)
C95 Rh5 C93 C97 80.4(19)
C94 Rh5 C93 C97 119(3)
C96 Rh5 C93 C97 38.7(17)
N10 Rh5 C93 C97 160.8(16)
O5 Rh5 C93 C94 -146.3(19)
O6 Rh5 C93 C94 133.1(19)
C95 Rh5 C93 C94 -38.7(19)
C97 Rh5 C93 C94 -119(3)
C96 Rh5 C93 C94 -80(2)
N10 Rh5 C93 C94 42(2)
O5 Rh5 C93 C98 92(3)
O6 Rh5 C93 C98 11(3)
C95 Rh5 C93 C98 -161(3)
C97 Rh5 C93 C98 119(3)
C94 Rh5 C93 C98 -122(3)
C96 Rh5 C93 C98 158(3)
N10 Rh5 C93 C98 -80(3)
C97 C93 C94 C95 0(3)
C98 C93 C94 C95 180(3)
Rh5 C93 C94 C95 60(2)
C97 C93 C94 C99 178(3)
C98 C93 C94 C99 -2(5)
Rh5 C93 C94 C99 -122(3)
C97 C93 C94 Rh5 -60(2)
C98 C93 C94 Rh5 120(3)
O5 Rh5 C94 C93 108(3)
O6 Rh5 C94 C93 -58(2)
C95 Rh5 C94 C93 118(2)
C97 Rh5 C94 C93 37.1(17)
C96 Rh5 C94 C93 81.7(19)
N10 Rh5 C94 C93 -150.2(18)
O5 Rh5 C94 C95 -10(3)
O6 Rh5 C94 C95 -175.7(14)
C97 Rh5 C94 C95 -80.6(18)
C96 Rh5 C94 C95 -36.0(16)
N10 Rh5 C94 C95 92.2(16)
C93 Rh5 C94 C95 -118(2)
O5 Rh5 C94 C99 -134(3)
O6 Rh5 C94 C99 60(3)
C95 Rh5 C94 C99 -125(4)
C97 Rh5 C94 C99 155(4)
C96 Rh5 C94 C99 -161(4)
N10 Rh5 C94 C99 -33(3)
C93 Rh5 C94 C99 118(4)
C93 C94 C95 C96 1(3)
C99 C94 C95 C96 -177(3)
Rh5 C94 C95 C96 62(2)
C93 C94 C95 C100 178(3)
C99 C94 C95 C100 0(5)
Rh5 C94 C95 C100 -121(3)
C93 C94 C95 Rh5 -61(2)
C99 C94 C95 Rh5 121(3)
O5 Rh5 C95 C96 57(2)
O6 Rh5 C95 C96 -108(3)
C97 Rh5 C95 C96 -38.9(18)
C94 Rh5 C95 C96 -119(3)
N10 Rh5 C95 C96 145.6(18)
C93 Rh5 C95 C96 -82(2)
O5 Rh5 C95 C94 176.0(14)
O6 Rh5 C95 C94 12(4)
C97 Rh5 C95 C94 80.4(18)
C96 Rh5 C95 C94 119(3)
N10 Rh5 C95 C94 -95.1(16)
C93 Rh5 C95 C94 37.5(16)
O5 Rh5 C95 C100 -65(3)
O6 Rh5 C95 C100 131(3)
C97 Rh5 C95 C100 -160(4)
C94 Rh5 C95 C100 119(4)
C96 Rh5 C95 C100 -121(4)
N10 Rh5 C95 C100 24(3)
C93 Rh5 C95 C100 157(3)
C94 C95 C96 C101 180(3)
C100 C95 C96 C101 3(5)
Rh5 C95 C96 C101 -119(3)
C94 C95 C96 C97 -1(3)
C100 C95 C96 C97 -179(3)
Rh5 C95 C96 C97 60(2)
C94 C95 C96 Rh5 -61(2)
C100 C95 C96 Rh5 122(3)
O5 Rh5 C96 C95 -133(2)
O6 Rh5 C96 C95 148.7(19)
C97 Rh5 C96 C95 118(3)
C94 Rh5 C96 C95 38(2)
N10 Rh5 C96 C95 -46(2)
C93 Rh5 C96 C95 81(2)
O5 Rh5 C96 C101 -11(3)
O6 Rh5 C96 C101 -90(3)
C95 Rh5 C96 C101 122(4)
C97 Rh5 C96 C101 -120(3)
C94 Rh5 C96 C101 160(3)
N10 Rh5 C96 C101 76(3)
C93 Rh5 C96 C101 -158(3)
O5 Rh5 C96 C97 109.0(16)
O6 Rh5 C96 C97 31(2)
C95 Rh5 C96 C97 -118(3)
C94 Rh5 C96 C97 -80.0(18)
N10 Rh5 C96 C97 -163.9(14)
C93 Rh5 C96 C97 -37.3(16)
C94 C93 C97 C102 -178(3)
C98 C93 C97 C102 3(5)
Rh5 C93 C97 C102 123(3)
C94 C93 C97 C96 -1(3)
C98 C93 C97 C96 180(3)
Rh5 C93 C97 C96 -60.8(19)
C94 C93 C97 Rh5 60(2)
C98 C93 C97 Rh5 -120(3)
C95 C96 C97 C93 1(3)
C101 C96 C97 C93 -180(3)
Rh5 C96 C97 C93 61.6(19)
C95 C96 C97 C102 178(3)
C101 C96 C97 C102 -3(5)
Rh5 C96 C97 C102 -122(3)
C95 C96 C97 Rh5 -60(2)
C101 C96 C97 Rh5 119(3)
O5 Rh5 C97 C93 163.2(17)
O6 Rh5 C97 C93 80.2(18)
C95 Rh5 C97 C93 -81(2)
C94 Rh5 C97 C93 -37.1(19)
C96 Rh5 C97 C93 -118(2)
N10 Rh5 C97 C93 -65(4)
O5 Rh5 C97 C102 41(3)
O6 Rh5 C97 C102 -42(3)
C95 Rh5 C97 C102 156(3)
C94 Rh5 C97 C102 -159(3)
C96 Rh5 C97 C102 120(3)
N10 Rh5 C97 C102 173(3)
C93 Rh5 C97 C102 -122(3)
O5 Rh5 C97 C96 -78.8(17)
O6 Rh5 C97 C96 -161.7(15)
C95 Rh5 C97 C96 36.6(18)
C94 Rh5 C97 C96 80.9(19)
N10 Rh5 C97 C96 53(4)
C93 Rh5 C97 C96 118(2)
N7 Rh6 C103 C107 -62.4(19)
N12 Rh6 C103 C107 102(3)
N5 Rh6 C103 C107 -140.6(17)
C105 Rh6 C103 C107 81.7(19)
C106 Rh6 C103 C107 37.3(18)
C104 Rh6 C103 C107 118(2)
N7 Rh6 C103 C104 179.6(15)
N12 Rh6 C103 C104 -16(3)
N5 Rh6 C103 C104 101.4(16)
C105 Rh6 C103 C104 -36.4(16)
C106 Rh6 C103 C104 -80.8(18)
C107 Rh6 C103 C104 -118(2)
N7 Rh6 C103 C108 60(3)
N12 Rh6 C103 C108 -135(3)
N5 Rh6 C103 C108 -18(3)
C105 Rh6 C103 C108 -156(3)
C106 Rh6 C103 C108 160(3)
C107 Rh6 C103 C108 122(4)
C104 Rh6 C103 C108 -120(3)
C107 C103 C104 C105 -1(3)
C108 C103 C104 C105 -177(3)
Rh6 C103 C104 C105 61(2)
C107 C103 C104 C109 173(3)
C108 C103 C104 C109 -4(5)
Rh6 C103 C104 C109 -126(3)
C107 C103 C104 Rh6 -61.4(19)
C108 C103 C104 Rh6 122(3)
N7 Rh6 C104 C105 -118(3)
N12 Rh6 C104 C105 55.6(19)
N5 Rh6 C104 C105 155.2(16)
C106 Rh6 C104 C105 -37.1(17)
C107 Rh6 C104 C105 -80.9(18)
C103 Rh6 C104 C105 -118(2)
N7 Rh6 C104 C103 -1(3)
N12 Rh6 C104 C103 173.1(14)
N5 Rh6 C104 C103 -87.3(16)
C105 Rh6 C104 C103 118(2)
C106 Rh6 C104 C103 80.4(17)
C107 Rh6 C104 C103 36.6(16)
N7 Rh6 C104 C109 118(3)
N12 Rh6 C104 C109 -68(3)
N5 Rh6 C104 C109 32(3)
C105 Rh6 C104 C109 -123(4)
C106 Rh6 C104 C109 -160(4)
C107 Rh6 C104 C109 156(4)
C103 Rh6 C104 C109 119(4)
C103 C104 C105 C106 0(3)
C109 C104 C105 C106 -174(3)
Rh6 C104 C105 C106 60(2)
C103 C104 C105 C110 175(3)
C109 C104 C105 C110 2(5)
Rh6 C104 C105 C110 -124(3)
C103 C104 C105 Rh6 -60.4(19)
C109 C104 C105 Rh6 126(3)
N7 Rh6 C105 C104 136.1(19)
N12 Rh6 C105 C104 -133.2(18)
N5 Rh6 C105 C104 -36(2)
C106 Rh6 C105 C104 121(2)
C107 Rh6 C105 C104 80.6(19)
C103 Rh6 C105 C104 38.7(17)
N7 Rh6 C105 C106 15(2)
N12 Rh6 C105 C106 105.6(16)
N5 Rh6 C105 C106 -157.5(15)
C107 Rh6 C105 C106 -40.6(16)
C103 Rh6 C105 C106 -82.5(17)
C104 Rh6 C105 C106 -121(2)
N7 Rh6 C105 C110 -101(3)
N12 Rh6 C105 C110 -10(3)
N5 Rh6 C105 C110 87(3)
C106 Rh6 C105 C110 -116(3)
C107 Rh6 C105 C110 -156(3)
C103 Rh6 C105 C110 162(3)
C104 Rh6 C105 C110 123(4)
C104 C105 C106 C107 1(3)
C110 C105 C106 C107 -174(3)
Rh6 C105 C106 C107 63.0(19)
C104 C105 C106 C111 176(3)
C110 C105 C106 C111 1(5)
Rh6 C105 C106 C111 -122(3)
C104 C105 C106 Rh6 -62(2)
C110 C105 C106 Rh6 123(3)
N7 Rh6 C106 C107 75.5(18)
N12 Rh6 C106 C107 166.2(17)
N5 Rh6 C106 C107 -27(5)
C105 Rh6 C106 C107 -113(2)
C103 Rh6 C106 C107 -35.4(17)
C104 Rh6 C106 C107 -78.6(19)
N7 Rh6 C106 C111 -49(3)
N12 Rh6 C106 C111 42(3)
N5 Rh6 C106 C111 -152(4)
C105 Rh6 C106 C111 123(4)
C107 Rh6 C106 C111 -124(4)
C103 Rh6 C106 C111 -160(4)
C104 Rh6 C106 C111 157(4)
N7 Rh6 C106 C105 -171.7(14)
N12 Rh6 C106 C105 -81.0(16)
N5 Rh6 C106 C105 86(4)
C107 Rh6 C106 C105 113(2)
C103 Rh6 C106 C105 77.4(17)
C104 Rh6 C106 C105 34.2(16)
C104 C103 C107 C106 2(3)
C108 C103 C107 C106 178(3)
Rh6 C103 C107 C106 -60(2)
C104 C103 C107 C112 180(3)
C108 C103 C107 C112 -4(5)
Rh6 C103 C107 C112 118(3)
C104 C103 C107 Rh6 61.7(19)
C108 C103 C107 Rh6 -122(3)
C111 C106 C107 C103 -177(3)
C105 C106 C107 C103 -2(3)
Rh6 C106 C107 C103 61(2)
C111 C106 C107 C112 5(5)
C105 C106 C107 C112 -180(3)
Rh6 C106 C107 C112 -117(3)
C111 C106 C107 Rh6 122(4)
C105 C106 C107 Rh6 -63(2)
N7 Rh6 C107 C103 127.0(18)
N12 Rh6 C107 C103 -141.9(18)
N5 Rh6 C107 C103 51(2)
C105 Rh6 C107 C103 -79.1(19)
C106 Rh6 C107 C103 -120(3)
C104 Rh6 C107 C103 -38.2(18)
N7 Rh6 C107 C106 -112.9(18)
N12 Rh6 C107 C106 -22(3)
N5 Rh6 C107 C106 171.4(17)
C105 Rh6 C107 C106 41.0(19)
C103 Rh6 C107 C106 120(3)
C104 Rh6 C107 C106 82(2)
N7 Rh6 C107 C112 4(2)
N12 Rh6 C107 C112 95(3)
N5 Rh6 C107 C112 -71(3)
C105 Rh6 C107 C112 158(3)
C106 Rh6 C107 C112 117(3)
C103 Rh6 C107 C112 -123(3)
C104 Rh6 C107 C112 -161(3)
C12 Rh7 C113 C114 172.2(15)
N14 Rh7 C113 C114 -35(3)
N6 Rh7 C113 C114 90.3(17)
C116 Rh7 C113 C114 -82.7(18)
C117 Rh7 C113 C114 -119(3)
C115 Rh7 C113 C114 -38.9(16)
C12 Rh7 C113 C117 -69.2(19)
N14 Rh7 C113 C117 83(3)
N6 Rh7 C113 C117 -151.1(17)
C116 Rh7 C113 C117 35.9(18)
C115 Rh7 C113 C117 79.7(19)
C114 Rh7 C113 C117 119(3)
C12 Rh7 C113 C118 55(3)
N14 Rh7 C113 C118 -152(2)
N6 Rh7 C113 C118 -27(3)
C116 Rh7 C113 C118 160(3)
C117 Rh7 C113 C118 124(3)
C115 Rh7 C113 C118 -156(3)
C114 Rh7 C113 C118 -117(3)
C117 C113 C114 C119 174(3)
C118 C113 C114 C119 -5(5)
Rh7 C113 C114 C119 -125(3)
C117 C113 C114 C115 -1(3)
C118 C113 C114 C115 180(3)
Rh7 C113 C114 C115 59.8(18)
C117 C113 C114 Rh7 -61.0(19)
C118 C113 C114 Rh7 120(3)
C12 Rh7 C114 C113 -14(3)
N14 Rh7 C114 C113 165.7(15)
N6 Rh7 C114 C113 -97.0(16)
C116 Rh7 C114 C113 79.8(18)
C117 Rh7 C114 C113 37.5(16)
C115 Rh7 C114 C113 117(2)
C12 Rh7 C114 C119 110(3)
N14 Rh7 C114 C119 -70(3)
N6 Rh7 C114 C119 27(3)
C116 Rh7 C114 C119 -156(3)
C117 Rh7 C114 C119 162(3)
C115 Rh7 C114 C119 -119(4)
C113 Rh7 C114 C119 124(4)
C12 Rh7 C114 C115 -131.2(19)
N14 Rh7 C114 C115 48.4(19)
N6 Rh7 C114 C115 145.7(16)
C116 Rh7 C114 C115 -37.5(17)
C117 Rh7 C114 C115 -79.8(17)
C113 Rh7 C114 C115 -117(2)
C113 C114 C115 C116 0(3)
C119 C114 C115 C116 -176(3)
Rh7 C114 C115 C116 60.1(19)
C113 C114 C115 C120 177(3)
C119 C114 C115 C120 1(4)
Rh7 C114 C115 C120 -123(3)
C113 C114 C115 Rh7 -60.3(19)
C119 C114 C115 Rh7 124(3)
C12 Rh7 C115 C116 6(3)
N14 Rh7 C115 C116 99.7(17)
N6 Rh7 C115 C116 -165.4(15)
C117 Rh7 C115 C116 -38.5(16)
C113 Rh7 C115 C116 -81.6(18)
C114 Rh7 C115 C116 -119(2)
C12 Rh7 C115 C114 125(2)
N14 Rh7 C115 C114 -141.6(16)
N6 Rh7 C115 C114 -47(2)
C116 Rh7 C115 C114 119(2)
C117 Rh7 C115 C114 80.2(17)
C113 Rh7 C115 C114 37.1(16)
C12 Rh7 C115 C120 -113(3)
N14 Rh7 C115 C120 -20(3)
N6 Rh7 C115 C120 75(3)
C116 Rh7 C115 C120 -119(3)
C117 Rh7 C115 C120 -158(3)
C113 Rh7 C115 C120 159(3)
C114 Rh7 C115 C120 122(3)
C114 C115 C116 C117 2(3)
C120 C115 C116 C117 -175(3)
Rh7 C115 C116 C117 62.7(18)
C114 C115 C116 C121 175(3)
C120 C115 C116 C121 -2(5)
Rh7 C115 C116 C121 -124(3)
C114 C115 C116 Rh7 -61.2(19)
C120 C115 C116 Rh7 122(3)
C12 Rh7 C116 C117 67.9(18)
N14 Rh7 C116 C117 159.1(16)
N6 Rh7 C116 C117 -65(5)
C115 Rh7 C116 C117 -115(2)
C113 Rh7 C116 C117 -36.2(17)
C114 Rh7 C116 C117 -77.7(18)
C12 Rh7 C116 C121 -55(3)
N14 Rh7 C116 C121 36(3)
N6 Rh7 C116 C121 172(3)
C117 Rh7 C116 C121 -123(4)
C115 Rh7 C116 C121 122(4)
C113 Rh7 C116 C121 -159(3)
C114 Rh7 C116 C121 159(3)
C12 Rh7 C116 C115 -176.8(16)
N14 Rh7 C116 C115 -85.6(17)
N6 Rh7 C116 C115 51(5)
C117 Rh7 C116 C115 115(2)
C113 Rh7 C116 C115 79.1(18)
C114 Rh7 C116 C115 37.6(17)
C121 C116 C117 C113 -176(3)
C115 C116 C117 C113 -2(3)
Rh7 C116 C117 C113 60.2(19)
C121 C116 C117 C122 4(5)
C115 C116 C117 C122 177(2)
Rh7 C116 C117 C122 -120(3)
C121 C116 C117 Rh7 124(3)
C115 C116 C117 Rh7 -62.6(18)
C114 C113 C117 C116 2(3)
C118 C113 C117 C116 -179(3)
Rh7 C113 C117 C116 -60.0(19)
C114 C113 C117 C122 -177(3)
C118 C113 C117 C122 2(5)
Rh7 C113 C117 C122 120(3)
C114 C113 C117 Rh7 62.3(19)
C118 C113 C117 Rh7 -119(3)
C12 Rh7 C117 C116 -120.4(17)
N14 Rh7 C117 C116 -30(2)
N6 Rh7 C117 C116 161.8(15)
C115 Rh7 C117 C116 39.8(17)
C113 Rh7 C117 C116 121(3)
C114 Rh7 C117 C116 84.0(19)
C12 Rh7 C117 C113 119.0(18)
N14 Rh7 C117 C113 -150.3(17)
N6 Rh7 C117 C113 41(2)
C116 Rh7 C117 C113 -121(3)
C115 Rh7 C117 C113 -80.9(19)
C114 Rh7 C117 C113 -36.6(18)
C12 Rh7 C117 C122 -2(3)
N14 Rh7 C117 C122 89(3)
N6 Rh7 C117 C122 -80(3)
C116 Rh7 C117 C122 119(3)
C115 Rh7 C117 C122 158(3)
C113 Rh7 C117 C122 -121(3)
C114 Rh7 C117 C122 -157(3)
O7 Rh8 C123 C124 62(2)
O8 Rh8 C123 C124 -113(5)
C127 Rh8 C123 C124 -118(3)
N16 Rh8 C123 C124 151(2)
C126 Rh8 C123 C124 -80(2)
C125 Rh8 C123 C124 -37(2)
O7 Rh8 C123 C127 179.9(18)
C124 Rh8 C123 C127 118(3)
O8 Rh8 C123 C127 5(6)
N16 Rh8 C123 C127 -91(2)
C126 Rh8 C123 C127 38(2)
C125 Rh8 C123 C127 80(2)
O7 Rh8 C123 C128 -49(6)
C124 Rh8 C123 C128 -111(6)
O8 Rh8 C123 C128 136(4)
C127 Rh8 C123 C128 131(7)
N16 Rh8 C123 C128 40(6)
C126 Rh8 C123 C128 169(6)
C125 Rh8 C123 C128 -149(6)
C127 C123 C124 C125 -2(5)
C128 C123 C124 C125 -175(4)
Rh8 C123 C124 C125 61(3)
C127 C123 C124 C129 -180(4)
C128 C123 C124 C129 7(7)
Rh8 C123 C124 C129 -117(5)
C127 C123 C124 Rh8 -63(3)
C128 C123 C124 Rh8 124(4)
O7 Rh8 C124 C123 -128(2)
O8 Rh8 C124 C123 151(2)
C127 Rh8 C124 C123 38(2)
N16 Rh8 C124 C123 -39(3)
C126 Rh8 C124 C123 80(2)
C125 Rh8 C124 C123 120(3)
C123 Rh8 C124 C125 -120(3)
O7 Rh8 C124 C125 112(2)
O8 Rh8 C124 C125 31(3)
C127 Rh8 C124 C125 -83(2)
N16 Rh8 C124 C125 -159.1(18)
C126 Rh8 C124 C125 -40(2)
C123 Rh8 C124 C129 127(5)
O7 Rh8 C124 C129 -1(4)
O8 Rh8 C124 C129 -81(5)
C127 Rh8 C124 C129 165(5)
N16 Rh8 C124 C129 89(4)
C126 Rh8 C124 C129 -152(5)
C125 Rh8 C124 C129 -112(5)
C123 C124 C125 C126 3(4)
C129 C124 C125 C126 -179(3)
Rh8 C124 C125 C126 63(2)
C123 C124 C125 C130 180(4)
C129 C124 C125 C130 -2(6)
Rh8 C124 C125 C130 -120(4)
C123 C124 C125 Rh8 -60(3)
C129 C124 C125 Rh8 118(4)
C123 Rh8 C125 C126 -77(2)
O7 Rh8 C125 C126 170.3(18)
C124 Rh8 C125 C126 -112(3)
O8 Rh8 C125 C126 86(2)
C127 Rh8 C125 C126 -34(2)
N16 Rh8 C125 C126 -46(5)
C123 Rh8 C125 C130 162(5)
O7 Rh8 C125 C130 49(5)
C124 Rh8 C125 C130 126(5)
O8 Rh8 C125 C130 -36(5)
C127 Rh8 C125 C130 -156(5)
N16 Rh8 C125 C130 -168(4)
C126 Rh8 C125 C130 -122(5)
C123 Rh8 C125 C124 36(2)
O7 Rh8 C125 C124 -77(2)
O8 Rh8 C125 C124 -162(2)
C127 Rh8 C125 C124 78(3)
N16 Rh8 C125 C124 66(5)
C126 Rh8 C125 C124 112(3)
C130 C125 C126 C127 -180(4)
C124 C125 C126 C127 -3(4)
Rh8 C125 C126 C127 58(2)
C130 C125 C126 C131 4(6)
C124 C125 C126 C131 -179(4)
Rh8 C125 C126 C131 -118(3)
C130 C125 C126 Rh8 122(4)
C124 C125 C126 Rh8 -61(2)
C123 Rh8 C126 C127 -38(3)
O7 Rh8 C126 C127 -140(2)
C124 Rh8 C126 C127 -81(3)
O8 Rh8 C126 C127 132(2)
N16 Rh8 C126 C127 41(3)
C125 Rh8 C126 C127 -123(3)
C123 Rh8 C126 C125 85(3)
O7 Rh8 C126 C125 -17(3)
C124 Rh8 C126 C125 42(2)
O8 Rh8 C126 C125 -104(2)
C127 Rh8 C126 C125 123(3)
N16 Rh8 C126 C125 164.1(18)
C123 Rh8 C126 C131 -164(5)
O7 Rh8 C126 C131 94(5)
C124 Rh8 C126 C131 152(5)
O8 Rh8 C126 C131 6(5)
C127 Rh8 C126 C131 -126(5)
N16 Rh8 C126 C131 -85(5)
C125 Rh8 C126 C131 111(5)
C124 C123 C127 C126 0(4)
C128 C123 C127 C126 172(5)
Rh8 C123 C127 C126 -62(2)
C124 C123 C127 C132 -178(4)
C128 C123 C127 C132 -6(7)
Rh8 C123 C127 C132 120(4)
C124 C123 C127 Rh8 62(3)
C128 C123 C127 Rh8 -126(5)
C125 C126 C127 C123 2(4)
C131 C126 C127 C123 177(4)
Rh8 C126 C127 C123 60(3)
C125 C126 C127 C132 180(4)
C131 C126 C127 C132 -4(7)
Rh8 C126 C127 C132 -121(4)
C125 C126 C127 Rh8 -59(3)
C131 C126 C127 Rh8 117(4)
O7 Rh8 C127 C123 0(4)
C124 Rh8 C127 C123 -38(2)
O8 Rh8 C127 C123 -178(2)
N16 Rh8 C127 C123 94(2)
C126 Rh8 C127 C123 -117(3)
C125 Rh8 C127 C123 -82(3)
C123 Rh8 C127 C126 117(3)
O7 Rh8 C127 C126 117(3)
C124 Rh8 C127 C126 79(2)
O8 Rh8 C127 C126 -61(3)
N16 Rh8 C127 C126 -149(2)
C125 Rh8 C127 C126 35(2)
C123 Rh8 C127 C132 -118(5)
O7 Rh8 C127 C132 -118(5)
C124 Rh8 C127 C132 -155(5)
O8 Rh8 C127 C132 64(5)
N16 Rh8 C127 C132 -24(5)
C126 Rh8 C127 C132 125(6)
C125 Rh8 C127 C132 160(5)
O9 S1 C133 F1 179(2)
O10 S1 C133 F1 -61(3)
O11 S1 C133 F1 59(3)
O9 S1 C133 F3 60(3)
O10 S1 C133 F3 -180(2)
O11 S1 C133 F3 -60(3)
O9 S1 C133 F2 -58(3)
O10 S1 C133 F2 62(3)
O11 S1 C133 F2 -178(2)
O12 S2 C134 F4 -60(3)
O13 S2 C134 F4 62(3)
O14 S2 C134 F4 -180(2)
O12 S2 C134 F6 179(2)
O13 S2 C134 F6 -59(3)
O14 S2 C134 F6 59(3)
O12 S2 C134 F5 59(3)
O13 S2 C134 F5 -179(2)
O14 S2 C134 F5 -61(3)
O17 S3 C135 F7 176(4)
O16 S3 C135 F7 54(5)
O15 S3 C135 F7 -64(4)
O17 S3 C135 F8 -57(5)
O16 S3 C135 F8 -179(4)
O15 S3 C135 F8 63(5)
O17 S3 C135 F9 61(4)
O16 S3 C135 F9 -62(4)
O15 S3 C135 F9 -179(4)
O18 S4 C136 F10 -62(5)
O20 S4 C136 F10 173(5)
O19 S4 C136 F10 55(5)
O18 S4 C136 F11 70(4)
O20 S4 C136 F11 -56(5)
O19 S4 C136 F11 -174(4)
O18 S4 C136 F12 180(3)
O20 S4 C136 F12 54(4)
O19 S4 C136 F12 -64(4)
O22 S5 C137 F13 -173(4)
O21 S5 C137 F13 63(5)
O23 S5 C137 F13 -55(5)
O22 S5 C137 F14 -53(5)
O21 S5 C137 F14 -177(4)
O23 S5 C137 F14 64(4)
O22 S5 C137 F15 62(4)
O21 S5 C137 F15 -62(4)
O23 S5 C137 F15 180(4)
O26 S6 C138 F18' -148(6)
O24 S6 C138 F18' -19(7)
O25 S6 C138 F18' 92(7)
O26 S6 C138 F17 -103(7)
O24 S6 C138 F17 27(8)
O25 S6 C138 F17 137(7)
O26 S6 C138 F16 50(7)
O24 S6 C138 F16 179(7)
O25 S6 C138 F16 -70(7)
O26 S6 C138 F16' 54(6)
O24 S6 C138 F16' -176(5)
O25 S6 C138 F16' -66(6)
O26 S6 C138 F17' -47(5)
O24 S6 C138 F17' 83(4)
O25 S6 C138 F17' -167(4)
O26 S6 C138 F18 149(4)
O24 S6 C138 F18 -82(4)
O25 S6 C138 F18 29(4)
O27 S7 C139 F20 -160(5)
O29 S7 C139 F20 80(6)
O28 S7 C139 F20 -34(6)
O27 S7 C139 F21 -49(6)
O29 S7 C139 F21 -169(5)
O28 S7 C139 F21 77(6)
O27 S7 C139 F19 66(7)
O29 S7 C139 F19 -54(7)
O28 S7 C139 F19 -168(7)
O31 S8 C140 F22 72(6)
O32 S8 C140 F22 -171(7)
O30 S8 C140 F22 -43(6)
O31 S8 C140 F23 -170(4)
O32 S8 C140 F23 -54(5)
O30 S8 C140 F23 75(4)
O31 S8 C140 F24 -69(5)
O32 S8 C140 F24 48(6)
O30 S8 C140 F24 176(5)

loop_
_platon_squeeze_void_nr
_platon_squeeze_void_average_x
_platon_squeeze_void_average_y
_platon_squeeze_void_average_z
_platon_squeeze_void_volume
_platon_squeeze_void_count_electrons
1 0.089 0.727 0.079 163.7 34.3
2 0.135 0.241 -0.044 645.4 152.1
3 0.589 0.273 0.079 163.7 34.0
4 0.635 0.758 -0.044 645.4 152.1
5 0.439 0.739 0.058 9.8 -0.9
6 0.939 0.261 0.058 9.8 -0.6
7 0.394 0.729 0.213 14.0 3.9
8 0.894 0.271 0.213 14.0 4.0
9 0.365 0.241 0.456 645.5 152.4
10 0.865 0.759 0.456 645.5 151.8
11 0.029 0.124 0.290 10.9 1.6
12 0.529 0.876 0.290 10.9 1.5
13 0.411 0.727 0.579 163.6 34.6
14 0.911 0.273 0.579 163.6 34.1
15 0.061 0.739 0.558 9.8 -0.4
16 0.561 0.261 0.558 9.9 -0.5
17 0.106 0.729 0.713 14.0 3.7
18 0.606 0.271 0.713 14.0 3.8
19 0.471 0.124 0.790 10.9 1.2
20 0.971 0.876 0.790 10.9 1.3
